data_7718137
loop_
_publ_author_name
'Jimbo, Atsuhiro'
'Li, Chifeng'
'Yonesato, Kentaro'
'Yamaguchi, Kazuya'
'Suzuki, Kosuke'

_publ_section_title
;
 Ligand-directed top-down synthesis of trivacant lacunary
 polyoxomolybdates from plenary Keggin-type
 [&#x3b1;-XMo<sub>12</sub>O<sub>40</sub>]<sup>3-</sup> (X = P, As, V) in
 organic media.
;
_journal_issue 20
_journal_name_full 'Dalton transactions (Cambridge, England : 2003)'
_journal_page_first 8234
_journal_page_last 8240
_journal_paper_doi 10.1039/d5dt00252d
_journal_volume 54
_journal_year 2025
_chemical_formula_sum 'C70 H132 Mo9 N11 O31 V'
_chemical_formula_weight 2538.26
_space_group_crystal_system orthorhombic
_space_group_IT_number 61
_space_group_name_Hall '-P 2ac 2ab'
_space_group_name_H-M_alt 'P b c a'
_atom_sites_solution_hydrogens geom
_audit_creation_method SHELXL-2018/3
_audit_update_record
;
2024-12-05 deposited with the CCDC.	2025-02-25 downloaded from the CCDC.
;
_cell_angle_alpha 90
_cell_angle_beta 90
_cell_angle_gamma 90
_cell_formula_units_Z 8
_cell_length_a 16.6755(3)
_cell_length_b 25.1212(5)
_cell_length_c 46.4027(9)
_cell_measurement_reflns_used 31529
_cell_measurement_temperature 93(2)
_cell_measurement_theta_max 26.4230
_cell_measurement_theta_min 1.6050
_cell_volume 19438.5(6)
_computing_cell_refinement 'CrysAlisPro 1.171.43.90 (Rigaku OD, 2023)'
_computing_data_collection 'CrysAlisPro system (CCD 43.121a 64-bit (release 24-04-2024))'
_computing_data_reduction 'CrysAlisPro 1.171.43.90 (Rigaku OD, 2023)'
_computing_structure_refinement 'SHELXL-2018/3 (Sheldrick, 2018)'
_computing_structure_solution 'SHELXT-2018/2 (Sheldrick, 2018)'
_diffrn_ambient_temperature 93(2)
_diffrn_detector_area_resol_mean 10.0000
_diffrn_measured_fraction_theta_full 1.000
_diffrn_measured_fraction_theta_max 0.999
_diffrn_measurement_device_type 'XtaLAB Synergy R, HyPix'
_diffrn_measurement_method '\w scans'
_diffrn_radiation_type MoK\a
_diffrn_radiation_wavelength 0.71073
_diffrn_reflns_av_R_equivalents 0.1238
_diffrn_reflns_av_unetI/netI 0.1117
_diffrn_reflns_Laue_measured_fraction_full 1.000
_diffrn_reflns_Laue_measured_fraction_max 0.999
_diffrn_reflns_limit_h_max 18
_diffrn_reflns_limit_h_min -20
_diffrn_reflns_limit_k_max 31
_diffrn_reflns_limit_k_min -31
_diffrn_reflns_limit_l_max 57
_diffrn_reflns_limit_l_min -47
_diffrn_reflns_number 88708
_diffrn_reflns_point_group_measured_fraction_full 1.000
_diffrn_reflns_point_group_measured_fraction_max 0.999
_diffrn_reflns_theta_full 25.242
_diffrn_reflns_theta_max 26.372
_diffrn_reflns_theta_min 1.708
_diffrn_source 'micro-focus sealed X-ray tube'
_exptl_absorpt_coefficient_mu 1.289
_exptl_absorpt_correction_T_max 1.00000
_exptl_absorpt_correction_T_min 0.19588
_exptl_absorpt_correction_type multi-scan
_exptl_absorpt_process_details
;
CrysAlisPro 1.171.43.90 (Rigaku Oxford Diffraction, 2023)
Empirical absorption correction using spherical harmonics,
implemented in SCALE3 ABSPACK scaling algorithm.
;
_exptl_crystal_colour 'Light yellow'
_exptl_crystal_density_diffrn 1.735
_exptl_crystal_density_method 'Not measured'
_exptl_crystal_description Plate
_exptl_crystal_F_000 10224
_exptl_crystal_size_max 0.100
_exptl_crystal_size_mid 0.050
_exptl_crystal_size_min 0.020
_refine_diff_density_max 2.976
_refine_diff_density_min -1.569
_refine_diff_density_rms 0.212
_refine_ls_extinction_method none
_refine_ls_goodness_of_fit_ref 1.036
_refine_ls_hydrogen_treatment constr
_refine_ls_matrix_type full
_refine_ls_number_parameters 1183
_refine_ls_number_reflns 19855
_refine_ls_number_restraints 263
_refine_ls_restrained_S_all 1.045
_refine_ls_R_factor_all 0.1192
_refine_ls_R_factor_gt 0.0916
_refine_ls_shift/su_max 0.001
_refine_ls_shift/su_mean 0.000
_refine_ls_structure_factor_coef Fsqd
_refine_ls_weighting_details 'w=1/[\s^2^(Fo^2^)+(0.1291P)^2^+105.9778P] where P=(Fo^2^+2Fc^2^)/3'
_refine_ls_weighting_scheme calc
_refine_ls_wR_factor_gt 0.2342
_refine_ls_wR_factor_ref 0.2548
_reflns_Friedel_coverage 0.000
_reflns_number_gt 14195
_reflns_number_total 19855
_reflns_threshold_expression 'I > 2\s(I)'
_cod_data_source_file d5dt00252d2.cif
_cod_data_source_block shelx
_cod_depositor_comments 'Adding full bibliography for 7718136--7718141.cif.'
_cod_database_code 7718137
_shelx_shelxl_version_number 2018/3
_shelx_space_group_comment
;
The symmetry employed for this shelxl refinement is uniquely defined
by the following loop, which should always be used as a source of
symmetry information in preference to the above space-group names.
They are only intended as comments.
;
_shelx_estimated_absorpt_t_min 0.882
_shelx_estimated_absorpt_t_max 0.975
_oxdiff_exptl_absorpt_empirical_full_min 0.479
_oxdiff_exptl_absorpt_empirical_full_max 2.716
_oxdiff_exptl_absorpt_empirical_details
;
Empirical correction (ABSPACK) includes:
- Absorption correction using spherical harmonics
- Frame scaling
- Detector area scaling
- B-factor correction
;

loop_
_space_group_symop_operation_xyz
'x, y, z'
'-x+1/2, -y, z+1/2'
'-x, y+1/2, -z+1/2'
'x+1/2, -y+1/2, -z'
'-x, -y, -z'
'x-1/2, y, -z-1/2'
'x, -y-1/2, z-1/2'
'-x-1/2, y-1/2, z'

loop_
_atom_site_label
_atom_site_type_symbol
_atom_site_fract_x
_atom_site_fract_y
_atom_site_fract_z
_atom_site_U_iso_or_equiv
_atom_site_adp_type
_atom_site_occupancy
_atom_site_site_symmetry_order
_atom_site_calc_flag
_atom_site_refinement_flags_posn
_atom_site_refinement_flags_adp
_atom_site_refinement_flags_occupancy
_atom_site_disorder_assembly
_atom_site_disorder_group
Mo1 Mo 0.35681(5) 0.71319(3) 0.43047(2) 0.0374(2) Uani 1 1 d . . . . .
Mo2 Mo 0.51065(5) 0.77849(3) 0.40015(2) 0.0375(2) Uani 1 1 d . . . . .
Mo3 Mo 0.63146(4) 0.70313(3) 0.34457(2) 0.0358(2) Uani 1 1 d . . . . .
Mo4 Mo 0.65416(4) 0.57137(3) 0.35236(2) 0.03123(19) Uani 1 1 d . . . . .
Mo5 Mo 0.48423(5) 0.49972(3) 0.38931(2) 0.0397(2) Uani 1 1 d . . . . .
Mo6 Mo 0.37650(5) 0.56405(3) 0.43957(2) 0.0448(2) Uani 1 1 d . . . . .
V1 V 0.49866(8) 0.63858(5) 0.39120(3) 0.0268(3) Uani 1 1 d . . . . .
O1 O 0.4824(3) 0.6932(2) 0.41153(12) 0.0333(13) Uani 1 1 d . . . . .
O2 O 0.5928(3) 0.6388(2) 0.37666(11) 0.0303(12) Uani 1 1 d . . . . .
O3 O 0.4830(3) 0.5827(2) 0.41059(12) 0.0335(13) Uani 1 1 d . . . . .
O4 O 0.4301(3) 0.6396(2) 0.36284(12) 0.0344(13) Uani 1 1 d . . . . .
O5 O 0.5754(4) 0.7792(3) 0.42874(15) 0.0493(17) Uani 1 1 d . . . . .
O6 O 0.7246(4) 0.5719(2) 0.37956(13) 0.0388(14) Uani 1 1 d . . . . .
O7 O 0.4452(5) 0.5627(3) 0.46713(14) 0.0560(19) Uani 1 1 d . . . . .
O8 O 0.4089(3) 0.7786(2) 0.42044(13) 0.0373(13) Uani 1 1 d . . . . .
O9 O 0.5873(3) 0.7474(2) 0.37232(13) 0.0382(14) Uani 1 1 d . . . . .
O10 O 0.6820(3) 0.6365(2) 0.33320(12) 0.0355(13) Uani 1 1 d . . . . .
O11 O 0.5782(3) 0.5258(2) 0.37332(12) 0.0338(13) Uani 1 1 d . . . . .
O12 O 0.4046(4) 0.4991(3) 0.41976(16) 0.0523(18) Uani 1 1 d . . . . .
O13 O 0.3617(4) 0.6422(3) 0.44102(15) 0.0469(16) Uani 1 1 d . . . . .
O14 O 0.3165(4) 0.7048(2) 0.39443(14) 0.0420(15) Uani 1 1 d . . . . .
O15 O 0.4243(3) 0.7538(2) 0.36512(12) 0.0397(14) Uani 1 1 d D . . . .
O16 O 0.5434(4) 0.6878(3) 0.32390(14) 0.0519(18) Uani 1 1 d . . . . .
O17 O 0.5415(3) 0.5815(2) 0.32745(12) 0.0373(14) Uani 1 1 d D . . . .
O18 O 0.4150(4) 0.5240(3) 0.36290(15) 0.0509(17) Uani 1 1 d . . . . .
O19 O 0.3186(4) 0.5804(2) 0.39814(15) 0.0475(16) Uani 1 1 d D . . . .
O23 O 0.2776(4) 0.7367(3) 0.44983(14) 0.0474(16) Uani 1 1 d . . . . .
O24 O 0.5097(4) 0.8427(3) 0.38873(15) 0.0462(16) Uani 1 1 d . . . . .
O25 O 0.6840(4) 0.7460(3) 0.32327(15) 0.0511(17) Uani 1 1 d . . . . .
O26 O 0.6906(3) 0.5264(2) 0.32812(12) 0.0397(14) Uani 1 1 d . . . . .
O27 O 0.4894(4) 0.4339(3) 0.38255(18) 0.0565(19) Uani 1 1 d . . . . .
O28 O 0.2886(5) 0.5446(3) 0.45583(17) 0.066(2) Uani 1 1 d . . . . .
Mo7X Mo 0.34846(5) 0.71197(4) 0.35055(2) 0.0306(3) Uani 0.802(2) 1 d D . P A 1
Mo8X Mo 0.46551(6) 0.62445(4) 0.31405(2) 0.0320(3) Uani 0.802(2) 1 d D . P A 1
Mo9X Mo 0.32191(5) 0.57842(4) 0.35903(2) 0.0362(3) Uani 0.802(2) 1 d D . P A 1
O20X O 0.3888(4) 0.6889(3) 0.31612(11) 0.0327(16) Uani 0.802(2) 1 d D . P A 1
O21X O 0.2804(4) 0.6443(2) 0.35163(19) 0.0367(17) Uani 0.802(2) 1 d D . P A 1
O22X O 0.3828(6) 0.5826(3) 0.32062(16) 0.039(2) Uani 0.802(2) 1 d D . P A 1
O29X O 0.2745(4) 0.7543(3) 0.33971(16) 0.0413(18) Uani 0.802(2) 1 d D . P A 1
O30X O 0.4755(5) 0.6249(3) 0.27788(15) 0.0426(19) Uani 0.802(2) 1 d D . P A 1
O31X O 0.2459(4) 0.5367(3) 0.34937(19) 0.049(2) Uani 0.802(2) 1 d . . P A 1
Mo7Y Mo 0.4039(3) 0.7169(2) 0.33478(10) 0.0602(16) Uani 0.198(2) 1 d D U P A 2
Mo8Y Mo 0.4335(3) 0.5881(3) 0.32378(14) 0.068(2) Uani 0.198(2) 1 d D U P A 2
Mo9Y Mo 0.2871(3) 0.6319(2) 0.37259(13) 0.0635(16) Uani 0.198(2) 1 d D U P A 2
O20Y O 0.3037(6) 0.6959(10) 0.3460(7) 0.064(4) Uani 0.198(2) 1 d D U P A 2
O21Y O 0.410(2) 0.6497(8) 0.3076(8) 0.066(4) Uani 0.198(2) 1 d D U P A 2
O22Y O 0.309(2) 0.5934(18) 0.3408(10) 0.063(4) Uani 0.198(2) 1 d . U P A 2
O29Y O 0.393(2) 0.7667(11) 0.3101(6) 0.064(5) Uani 0.198(2) 1 d D U P A 2
O30Y O 0.408(2) 0.5494(14) 0.2955(6) 0.071(5) Uani 0.198(2) 1 d D U P A 2
O31Y O 0.1861(6) 0.6305(16) 0.3707(9) 0.065(5) Uani 0.198(2) 1 d D U P A 2
N1A N 0.4383(5) 0.7227(3) 0.46897(15) 0.0431(18) Uani 1 1 d . . . . .
N2A N 0.5354(5) 0.7103(4) 0.50043(16) 0.050(2) Uani 1 1 d . . . . .
N3A N 0.7357(4) 0.7012(3) 0.37541(16) 0.0385(17) Uani 1 1 d . . . . .
N4A N 0.8063(5) 0.6970(5) 0.4153(2) 0.067(3) Uani 1 1 d . . . . .
N5A N 0.5629(5) 0.4871(4) 0.42790(18) 0.053(2) Uani 1 1 d . . . . .
N6A N 0.6545(8) 0.4983(4) 0.4611(2) 0.077(3) Uani 1 1 d . U . . .
C1A C 0.4476(8) 0.7677(5) 0.4855(2) 0.066(3) Uani 1 1 d . . . . .
H1A H 0.416885 0.799352 0.483478 0.080 Uiso 1 1 calc R U . . .
C2A C 0.5070(8) 0.7605(5) 0.5050(3) 0.067(3) Uani 1 1 d . . . . .
H2A H 0.525159 0.785341 0.519051 0.081 Uiso 1 1 calc R U . . .
C3A C 0.4920(6) 0.6870(4) 0.47873(19) 0.045(2) Uani 1 1 d . . . . .
H3A H 0.498668 0.651673 0.471785 0.054 Uiso 1 1 calc R U . . .
C4A C 0.8141(5) 0.6869(4) 0.3690(2) 0.049(2) Uani 1 1 d . . . . .
H4A H 0.834341 0.680667 0.350134 0.058 Uiso 1 1 calc R U . . .
C5A C 0.8565(6) 0.6832(5) 0.3931(3) 0.062(3) Uani 1 1 d . . . . .
H5A H 0.911200 0.672961 0.394680 0.075 Uiso 1 1 calc R U . . .
C6A C 0.7345(6) 0.7072(5) 0.4037(2) 0.055(3) Uani 1 1 d . . . . .
H6A H 0.688566 0.717515 0.414447 0.066 Uiso 1 1 calc R U . . .
C7A C 0.5437(9) 0.4553(6) 0.4512(3) 0.088(4) Uani 1 1 d . U . . .
H7A H 0.499110 0.431967 0.452646 0.106 Uiso 1 1 calc R U . . .
C8A C 0.6011(10) 0.4638(6) 0.4717(3) 0.091(4) Uani 1 1 d . U . . .
H8A H 0.602727 0.447884 0.490294 0.109 Uiso 1 1 calc R U . . .
C9A C 0.6291(7) 0.5109(4) 0.4338(2) 0.049(2) Uani 1 1 d . . . . .
H9A H 0.656695 0.534039 0.421056 0.058 Uiso 1 1 calc R U . . .
C10A C 0.5996(7) 0.6838(5) 0.5169(2) 0.058(3) Uani 1 1 d . . . . .
H10A H 0.575365 0.656812 0.529773 0.070 Uiso 1 1 calc R U . . .
H10B H 0.626987 0.710471 0.529101 0.070 Uiso 1 1 calc R U . . .
C11A C 0.8281(7) 0.6995(7) 0.4459(3) 0.088(4) Uani 1 1 d . . . . .
H11A H 0.826211 0.736928 0.452613 0.106 Uiso 1 1 calc R U . . .
H11B H 0.883548 0.686249 0.448557 0.106 Uiso 1 1 calc R U . . .
C12A C 0.7266(9) 0.5197(5) 0.4752(3) 0.083(3) Uani 1 1 d . U . . .
H12A H 0.774505 0.509428 0.463931 0.100 Uiso 1 1 calc R U . . .
H12B H 0.731671 0.503898 0.494658 0.100 Uiso 1 1 calc R U . . .
C13A C 0.6615(7) 0.6567(5) 0.4976(2) 0.056(2) Uani 1 1 d . . . . .
C14A C 0.7160(7) 0.6894(5) 0.4819(2) 0.061(3) Uani 1 1 d . . . . .
H14A H 0.714265 0.727003 0.484075 0.073 Uiso 1 1 calc R U . . .
C15A C 0.7716(7) 0.6666(6) 0.4634(2) 0.073(3) Uani 1 1 d . . . . .
C16A C 0.7732(8) 0.6129(7) 0.4620(3) 0.083(3) Uani 1 1 d . . . . .
H16A H 0.810756 0.597015 0.449171 0.099 Uiso 1 1 calc R U . . .
C17A C 0.7238(10) 0.5789(6) 0.4778(3) 0.082(3) Uani 1 1 d . U . . .
C18A C 0.6643(8) 0.6026(5) 0.4952(2) 0.067(3) Uani 1 1 d . . . . .
H18A H 0.626452 0.581082 0.505051 0.080 Uiso 1 1 calc R U . . .
N1B N 0.0292(7) 0.6593(6) 0.4372(3) 0.095(4) Uani 1 1 d . . . . .
C1B C 0.1619(8) 0.6250(6) 0.4131(4) 0.085(4) Uani 1 1 d . . . . .
H1BA H 0.203849 0.622398 0.427799 0.128 Uiso 1 1 calc R U . . .
H1BB H 0.179848 0.648724 0.397601 0.128 Uiso 1 1 calc R U . . .
H1BC H 0.151223 0.589521 0.405106 0.128 Uiso 1 1 calc R U . . .
C2B C 0.0880(8) 0.6464(6) 0.4261(4) 0.087(5) Uani 1 1 d . . . . .
N1C N 0.0899(14) 0.5252(10) 0.5360(5) 0.178(8) Uani 1 1 d . U . . .
C1C C 0.0901(15) 0.5717(10) 0.4849(5) 0.156(9) Uani 1 1 d . U . . .
H1CA H 0.034743 0.575580 0.478061 0.235 Uiso 1 1 calc R U . . .
H1CB H 0.120315 0.549534 0.471356 0.235 Uiso 1 1 calc R U . . .
H1CC H 0.115155 0.606936 0.486197 0.235 Uiso 1 1 calc R U . . .
C2C C 0.0900(14) 0.5455(10) 0.5146(5) 0.142(8) Uani 1 1 d . U . . .
N1 N 0.7734(5) 0.3970(3) 0.3759(2) 0.055(2) Uani 1 1 d . . . . .
C111 C 0.8247(6) 0.3736(4) 0.3523(2) 0.050(2) Uani 1 1 d . . . . .
H11C H 0.880572 0.370944 0.359417 0.060 Uiso 1 1 calc R U . . .
H11D H 0.805751 0.337078 0.348204 0.060 Uiso 1 1 calc R U . . .
C112 C 0.8249(9) 0.4046(5) 0.3247(3) 0.073(3) Uani 1 1 d . U . . .
H11E H 0.769162 0.412677 0.318853 0.087 Uiso 1 1 calc R U . . .
H11F H 0.853710 0.438699 0.327491 0.087 Uiso 1 1 calc R U . . .
C113 C 0.8650(10) 0.3728(6) 0.3022(3) 0.086(3) Uani 1 1 d . U . . .
H11G H 0.835426 0.339009 0.299385 0.103 Uiso 1 1 calc R U . . .
H11H H 0.920109 0.363953 0.308499 0.103 Uiso 1 1 calc R U . . .
C114 C 0.8687(11) 0.4040(6) 0.2727(3) 0.100(4) Uani 1 1 d . U . . .
H11I H 0.895557 0.381960 0.258150 0.149 Uiso 1 1 calc R U . . .
H11J H 0.814164 0.412251 0.266208 0.149 Uiso 1 1 calc R U . . .
H11K H 0.898771 0.437173 0.275314 0.149 Uiso 1 1 calc R U . . .
C121 C 0.7866(8) 0.3624(4) 0.4023(3) 0.063(3) Uani 1 1 d . . . . .
H12C H 0.774421 0.325133 0.397031 0.075 Uiso 1 1 calc R U . . .
H12D H 0.844119 0.364095 0.407468 0.075 Uiso 1 1 calc R U . . .
C122 C 0.7390(9) 0.3760(5) 0.4284(3) 0.084(5) Uani 1 1 d . . . . .
H12E H 0.681885 0.367414 0.425042 0.100 Uiso 1 1 calc R U . . .
H12F H 0.743161 0.414731 0.432222 0.100 Uiso 1 1 calc R U . . .
C123 C 0.7715(12) 0.3430(8) 0.4565(4) 0.120(5) Uani 1 1 d . U . . .
H12G H 0.776238 0.304990 0.451083 0.145 Uiso 1 1 calc R U . . .
H12H H 0.826028 0.355910 0.461226 0.145 Uiso 1 1 calc R U . . .
C124 C 0.7209(13) 0.3468(8) 0.4830(4) 0.130(5) Uani 1 1 d . U . . .
H12I H 0.745277 0.325777 0.498442 0.196 Uiso 1 1 calc R U . . .
H12J H 0.717022 0.384107 0.489001 0.196 Uiso 1 1 calc R U . . .
H12K H 0.667096 0.333048 0.478831 0.196 Uiso 1 1 calc R U . . .
C131 C 0.7962(6) 0.4538(4) 0.3822(2) 0.051(2) Uani 1 1 d . . . . .
H13A H 0.782916 0.475681 0.365108 0.061 Uiso 1 1 calc R U . . .
H13B H 0.762761 0.466712 0.398374 0.061 Uiso 1 1 calc R U . . .
C132 C 0.8829(8) 0.4633(5) 0.3897(3) 0.067(3) Uani 1 1 d . . . . .
H13C H 0.896703 0.442110 0.407041 0.080 Uiso 1 1 calc R U . . .
H13D H 0.917049 0.450609 0.373663 0.080 Uiso 1 1 calc R U . . .
C133 C 0.9011(8) 0.5205(5) 0.3954(3) 0.084(4) Uani 1 1 d . U . . .
H13E H 0.880684 0.542114 0.379157 0.100 Uiso 1 1 calc R U . . .
H13F H 0.872059 0.531816 0.413012 0.100 Uiso 1 1 calc R U . . .
C134 C 0.9871(9) 0.5318(7) 0.3993(4) 0.103(4) Uani 1 1 d . U . . .
H13G H 0.994719 0.569858 0.402911 0.154 Uiso 1 1 calc R U . . .
H13H H 1.007657 0.511294 0.415663 0.154 Uiso 1 1 calc R U . . .
H13I H 1.016291 0.521604 0.381771 0.154 Uiso 1 1 calc R U . . .
C141 C 0.6843(7) 0.3965(5) 0.3663(4) 0.095(5) Uani 1 1 d . . . . .
H14B H 0.650729 0.408272 0.382698 0.113 Uiso 1 1 calc R U . . .
H14C H 0.677404 0.422740 0.350583 0.113 Uiso 1 1 calc R U . . .
C142 C 0.6530(11) 0.3418(8) 0.3557(5) 0.118(6) Uani 1 1 d . U . . .
H14D H 0.694001 0.325382 0.343128 0.142 Uiso 1 1 calc R U . . .
H14E H 0.645394 0.318207 0.372582 0.142 Uiso 1 1 calc R U . . .
C143 C 0.5743(13) 0.3456(7) 0.3392(4) 0.125(5) Uani 1 1 d . U . . .
H14F H 0.533743 0.363385 0.351455 0.149 Uiso 1 1 calc R U . . .
H14G H 0.582356 0.367704 0.321809 0.149 Uiso 1 1 calc R U . . .
C144 C 0.5443(14) 0.2938(8) 0.3307(4) 0.134(6) Uani 1 1 d . U . . .
H14H H 0.493788 0.298191 0.320148 0.201 Uiso 1 1 calc R U . . .
H14I H 0.583764 0.276324 0.318207 0.201 Uiso 1 1 calc R U . . .
H14J H 0.535155 0.272006 0.347852 0.201 Uiso 1 1 calc R U . . .
N2 N 0.7057(5) 0.6195(4) 0.24309(19) 0.063(3) Uani 1 1 d . . . . .
C211 C 0.6940(8) 0.6762(6) 0.2529(3) 0.076(4) Uani 1 1 d . . . . .
H21A H 0.697786 0.677361 0.274191 0.092 Uiso 1 1 calc R U . . .
H21B H 0.639342 0.687853 0.247496 0.092 Uiso 1 1 calc R U . . .
C212 C 0.7550(9) 0.7158(5) 0.2402(3) 0.083(4) Uani 1 1 d . . . . .
H21C H 0.759179 0.711195 0.219103 0.100 Uiso 1 1 calc R U . . .
H21D H 0.808584 0.710202 0.248877 0.100 Uiso 1 1 calc R U . . .
C213 C 0.7224(12) 0.7730(7) 0.2478(5) 0.129(5) Uani 1 1 d . U . . .
H21E H 0.669432 0.778555 0.238647 0.155 Uiso 1 1 calc R U . . .
H21F H 0.716160 0.776683 0.268884 0.155 Uiso 1 1 calc R U . . .
C214 C 0.7831(12) 0.8146(7) 0.2364(5) 0.132(6) Uani 1 1 d . U . . .
H21G H 0.763699 0.850451 0.240937 0.197 Uiso 1 1 calc R U . . .
H21H H 0.835249 0.808892 0.245637 0.197 Uiso 1 1 calc R U . . .
H21I H 0.788676 0.810758 0.215499 0.197 Uiso 1 1 calc R U . . .
C221 C 0.7897(6) 0.6009(6) 0.2487(2) 0.065(3) Uani 1 1 d . U . . .
H22A H 0.827176 0.623962 0.237837 0.078 Uiso 1 1 calc R U . . .
H22B H 0.795456 0.564258 0.241043 0.078 Uiso 1 1 calc R U . . .
C222 C 0.8147(7) 0.6009(7) 0.2807(3) 0.081(3) Uani 1 1 d . U . . .
H22C H 0.769987 0.587294 0.292653 0.097 Uiso 1 1 calc R U . . .
H22D H 0.826805 0.637699 0.286921 0.097 Uiso 1 1 calc R U . . .
C223 C 0.8899(9) 0.5652(8) 0.2850(3) 0.102(4) Uani 1 1 d . U . . .
H22E H 0.880069 0.529510 0.276597 0.122 Uiso 1 1 calc R U . . .
H22F H 0.936440 0.581162 0.274930 0.122 Uiso 1 1 calc R U . . .
C224 C 0.9073(11) 0.5602(8) 0.3157(3) 0.117(5) Uani 1 1 d . U . . .
H22G H 0.954766 0.537659 0.318370 0.176 Uiso 1 1 calc R U . . .
H22H H 0.917600 0.595513 0.323849 0.176 Uiso 1 1 calc R U . . .
H22I H 0.861362 0.543984 0.325511 0.176 Uiso 1 1 calc R U . . .
C231 C 0.6465(7) 0.5863(5) 0.2583(3) 0.067(3) Uani 1 1 d . . . . .
H23A H 0.592571 0.595692 0.250947 0.081 Uiso 1 1 calc R U . . .
H23B H 0.647990 0.595833 0.278946 0.081 Uiso 1 1 calc R U . . .
C232 C 0.6564(7) 0.5263(5) 0.2558(3) 0.067(3) Uani 1 1 d . . . . .
H23C H 0.704428 0.515025 0.266768 0.081 Uiso 1 1 calc R U . . .
H23D H 0.664522 0.516478 0.235368 0.081 Uiso 1 1 calc R U . . .
C233 C 0.5803(7) 0.4964(6) 0.2679(2) 0.071(3) Uani 1 1 d . . . . .
H23E H 0.565395 0.511342 0.286907 0.085 Uiso 1 1 calc R U . . .
H23F H 0.534515 0.501410 0.254600 0.085 Uiso 1 1 calc R U . . .
C234 C 0.5990(11) 0.4382(6) 0.2708(4) 0.107(6) Uani 1 1 d . . . . .
H23G H 0.551872 0.419461 0.278349 0.160 Uiso 1 1 calc R U . . .
H23H H 0.613280 0.423583 0.251939 0.160 Uiso 1 1 calc R U . . .
H23I H 0.644078 0.433489 0.284160 0.160 Uiso 1 1 calc R U . . .
C241 C 0.6919(8) 0.6159(7) 0.2105(3) 0.088(4) Uani 1 1 d . U . . .
H24A H 0.737889 0.633071 0.200752 0.105 Uiso 1 1 calc R U . . .
H24B H 0.692448 0.577784 0.205043 0.105 Uiso 1 1 calc R U . . .
C242 C 0.6180(8) 0.6397(8) 0.1993(3) 0.099(4) Uani 1 1 d . U . . .
H24C H 0.623196 0.678832 0.200756 0.119 Uiso 1 1 calc R U . . .
H24D H 0.573371 0.628914 0.212125 0.119 Uiso 1 1 calc R U . . .
C243 C 0.5952(10) 0.6264(8) 0.1693(4) 0.112(4) Uani 1 1 d . U . . .
H24E H 0.571063 0.590359 0.169059 0.135 Uiso 1 1 calc R U . . .
H24F H 0.644344 0.625161 0.157346 0.135 Uiso 1 1 calc R U . . .
C244 C 0.5358(11) 0.6657(9) 0.1555(4) 0.129(5) Uani 1 1 d . U . . .
H24G H 0.523649 0.654248 0.135774 0.194 Uiso 1 1 calc R U . . .
H24H H 0.486174 0.666465 0.166827 0.194 Uiso 1 1 calc R U . . .
H24I H 0.559570 0.701322 0.155095 0.194 Uiso 1 1 calc R U . . .
N3 N 0.2521(6) 0.8853(4) 0.3784(2) 0.065(3) Uani 1 1 d . . . . .
C311 C 0.2170(8) 0.8335(5) 0.3887(3) 0.069(3) Uani 1 1 d . . . . .
H31A H 0.254488 0.817718 0.402839 0.083 Uiso 1 1 calc R U . . .
H31B H 0.214037 0.808881 0.372061 0.083 Uiso 1 1 calc R U . . .
C312 C 0.1331(9) 0.8364(7) 0.4027(3) 0.090(5) Uani 1 1 d . . . . .
H31C H 0.138194 0.853759 0.421737 0.107 Uiso 1 1 calc R U . . .
H31D H 0.098348 0.859193 0.390574 0.107 Uiso 1 1 calc R U . . .
C313 C 0.0924(10) 0.7834(7) 0.4067(3) 0.095(5) Uani 1 1 d . . . . .
H31E H 0.121020 0.762656 0.421652 0.114 Uiso 1 1 calc R U . . .
H31F H 0.094662 0.762997 0.388442 0.114 Uiso 1 1 calc R U . . .
C314 C 0.0056(10) 0.7908(9) 0.4156(4) 0.134(8) Uani 1 1 d . . . . .
H31G H -0.019783 0.755910 0.418107 0.202 Uiso 1 1 calc R U . . .
H31H H 0.003360 0.810487 0.433831 0.202 Uiso 1 1 calc R U . . .
H31I H -0.022962 0.810828 0.400666 0.202 Uiso 1 1 calc R U . . .
C321 C 0.2636(7) 0.9223(5) 0.4040(3) 0.066(3) Uani 1 1 d . . . . .
H32A H 0.210503 0.930148 0.412577 0.079 Uiso 1 1 calc R U . . .
H32B H 0.286498 0.956378 0.397110 0.079 Uiso 1 1 calc R U . . .
C322 C 0.3182(8) 0.8997(6) 0.4274(3) 0.082(4) Uani 1 1 d . . . . .
H32C H 0.291582 0.868886 0.436638 0.098 Uiso 1 1 calc R U . . .
H32D H 0.368685 0.887044 0.418550 0.098 Uiso 1 1 calc R U . . .
C323 C 0.3368(10) 0.9402(6) 0.4496(3) 0.094(5) Uani 1 1 d . . . . .
H32E H 0.362872 0.971229 0.440349 0.113 Uiso 1 1 calc R U . . .
H32F H 0.286406 0.952536 0.458655 0.113 Uiso 1 1 calc R U . . .
C324 C 0.3901(10) 0.9182(7) 0.4717(3) 0.098(5) Uani 1 1 d . . . . .
H32G H 0.401624 0.945572 0.486150 0.148 Uiso 1 1 calc R U . . .
H32H H 0.363888 0.887769 0.481025 0.148 Uiso 1 1 calc R U . . .
H32I H 0.440251 0.906437 0.462744 0.148 Uiso 1 1 calc R U . . .
C331 C 0.3304(7) 0.8715(5) 0.3632(3) 0.069(3) Uani 1 1 d . U . . .
H33A H 0.318069 0.851621 0.345336 0.082 Uiso 1 1 calc R U . . .
H33B H 0.362183 0.847719 0.375860 0.082 Uiso 1 1 calc R U . . .
C332 C 0.3810(9) 0.9201(6) 0.3556(4) 0.089(3) Uani 1 1 d . U . . .
H33C H 0.345146 0.948718 0.348558 0.107 Uiso 1 1 calc R U . . .
H33D H 0.407728 0.933259 0.373286 0.107 Uiso 1 1 calc R U . . .
C333 C 0.4415(11) 0.9096(8) 0.3339(4) 0.120(4) Uani 1 1 d D U . . .
H33E H 0.464646 0.873909 0.337506 0.144 Uiso 1 1 calc R U . . .
H33F H 0.485229 0.935956 0.336079 0.144 Uiso 1 1 calc R U . . .
C334 C 0.4113(13) 0.9116(9) 0.3031(4) 0.146(6) Uani 1 1 d D U . . .
H33G H 0.455657 0.904064 0.289829 0.219 Uiso 1 1 calc R U . . .
H33H H 0.369018 0.884918 0.300440 0.219 Uiso 1 1 calc R U . . .
H33I H 0.389639 0.947078 0.299010 0.219 Uiso 1 1 calc R U . . .
C341 C 0.1946(8) 0.9145(5) 0.3578(3) 0.064(3) Uani 1 1 d . . . . .
H34A H 0.221981 0.946523 0.350187 0.077 Uiso 1 1 calc R U . . .
H34B H 0.147307 0.926618 0.368893 0.077 Uiso 1 1 calc R U . . .
C342 C 0.1655(8) 0.8803(5) 0.3321(3) 0.076(4) Uani 1 1 d . . . . .
H34C H 0.131177 0.850979 0.339249 0.091 Uiso 1 1 calc R U . . .
H34D H 0.212183 0.864509 0.322104 0.091 Uiso 1 1 calc R U . . .
C343 C 0.1174(8) 0.9156(6) 0.3109(3) 0.082(4) Uani 1 1 d . . . . .
H34E H 0.091055 0.891994 0.296671 0.098 Uiso 1 1 calc R U . . .
H34F H 0.074431 0.933754 0.321872 0.098 Uiso 1 1 calc R U . . .
C344 C 0.1630(11) 0.9560(5) 0.2952(3) 0.099(5) Uani 1 1 d . . . . .
H34G H 0.126882 0.975821 0.282460 0.148 Uiso 1 1 calc R U . . .
H34H H 0.188047 0.980518 0.308914 0.148 Uiso 1 1 calc R U . . .
H34I H 0.204724 0.938625 0.283633 0.148 Uiso 1 1 calc R U . . .

loop_
_atom_site_aniso_label
_atom_site_aniso_U_11
_atom_site_aniso_U_22
_atom_site_aniso_U_33
_atom_site_aniso_U_23
_atom_site_aniso_U_13
_atom_site_aniso_U_12
Mo1 0.0310(4) 0.0329(4) 0.0483(4) -0.0038(3) 0.0073(3) 0.0045(3)
Mo2 0.0303(4) 0.0252(4) 0.0571(5) -0.0029(3) 0.0026(3) -0.0005(3)
Mo3 0.0304(4) 0.0335(4) 0.0436(4) 0.0074(3) 0.0052(3) -0.0005(3)
Mo4 0.0269(4) 0.0316(4) 0.0351(4) -0.0009(3) 0.0031(3) 0.0028(3)
Mo5 0.0332(4) 0.0260(4) 0.0598(5) 0.0007(3) 0.0116(3) 0.0000(3)
Mo6 0.0429(5) 0.0349(5) 0.0566(5) 0.0096(4) 0.0206(4) 0.0048(3)
V1 0.0243(7) 0.0242(7) 0.0319(7) 0.0008(5) 0.0009(5) 0.0015(5)
O1 0.027(3) 0.027(3) 0.046(3) 0.002(3) 0.003(2) -0.003(2)
O2 0.024(3) 0.031(3) 0.036(3) -0.005(2) 0.001(2) 0.002(2)
O3 0.034(3) 0.027(3) 0.040(3) 0.001(2) 0.002(2) 0.000(2)
O4 0.022(3) 0.032(3) 0.050(3) 0.002(3) -0.004(2) 0.000(2)
O5 0.033(4) 0.039(4) 0.076(5) -0.017(3) -0.014(3) 0.002(3)
O6 0.033(3) 0.037(3) 0.047(3) -0.005(3) -0.006(3) 0.002(3)
O7 0.068(5) 0.057(5) 0.043(4) 0.021(3) 0.015(3) 0.019(4)
O8 0.033(3) 0.027(3) 0.052(3) -0.008(3) 0.002(3) 0.009(2)
O9 0.031(3) 0.029(3) 0.055(4) 0.006(3) 0.005(3) -0.001(2)
O10 0.033(3) 0.034(3) 0.039(3) -0.002(3) 0.012(2) -0.006(2)
O11 0.024(3) 0.031(3) 0.046(3) 0.002(3) 0.005(2) -0.004(2)
O12 0.042(4) 0.029(3) 0.086(5) 0.001(3) 0.028(3) 0.000(3)
O13 0.040(4) 0.038(4) 0.063(4) -0.002(3) 0.016(3) 0.004(3)
O14 0.029(3) 0.035(4) 0.062(4) -0.009(3) -0.004(3) 0.009(3)
O15 0.034(3) 0.031(3) 0.054(4) 0.001(3) 0.005(3) 0.007(3)
O16 0.037(4) 0.069(5) 0.050(4) 0.019(3) -0.002(3) -0.003(3)
O17 0.037(3) 0.040(4) 0.036(3) -0.007(3) -0.004(2) 0.007(3)
O18 0.033(4) 0.039(4) 0.080(5) -0.017(3) -0.004(3) 0.004(3)
O19 0.036(4) 0.038(4) 0.068(4) -0.001(3) 0.018(3) -0.006(3)
O23 0.035(4) 0.045(4) 0.063(4) -0.006(3) 0.014(3) 0.015(3)
O24 0.044(4) 0.023(3) 0.071(4) -0.003(3) 0.005(3) 0.001(3)
O25 0.047(4) 0.033(4) 0.073(5) 0.014(3) 0.018(3) -0.002(3)
O26 0.034(3) 0.040(4) 0.045(3) -0.006(3) 0.012(3) 0.002(3)
O27 0.043(4) 0.033(4) 0.094(5) -0.002(4) 0.021(4) -0.004(3)
O28 0.062(5) 0.049(5) 0.088(5) 0.013(4) 0.039(4) 0.000(4)
Mo7X 0.0243(5) 0.0290(5) 0.0385(5) 0.0001(4) -0.0005(4) 0.0057(3)
Mo8X 0.0268(5) 0.0353(6) 0.0338(5) -0.0036(4) -0.0025(3) 0.0067(4)
Mo9X 0.0219(5) 0.0306(5) 0.0561(6) -0.0070(4) 0.0011(4) 0.0000(4)
O20X 0.038(4) 0.044(5) 0.016(3) -0.008(3) -0.008(3) 0.013(3)
O21X 0.020(4) 0.029(4) 0.061(5) 0.001(4) 0.000(3) 0.006(3)
O22X 0.061(6) 0.021(4) 0.036(4) 0.003(3) 0.017(4) 0.024(4)
O29X 0.028(4) 0.042(5) 0.054(4) 0.007(4) -0.002(3) 0.015(3)
O30X 0.040(4) 0.054(5) 0.034(4) -0.004(4) -0.001(3) 0.013(4)
O31X 0.025(4) 0.031(4) 0.090(6) -0.013(4) 0.006(4) 0.002(3)
Mo7Y 0.059(3) 0.061(3) 0.061(3) 0.000(2) -0.013(2) 0.024(2)
Mo8Y 0.061(4) 0.067(4) 0.077(4) -0.020(3) -0.036(3) 0.014(3)
Mo9Y 0.037(3) 0.065(3) 0.089(4) -0.014(3) -0.013(2) -0.005(2)
O20Y 0.051(7) 0.069(7) 0.074(7) -0.011(7) -0.014(7) 0.007(7)
O21Y 0.061(7) 0.069(7) 0.068(7) -0.013(7) -0.025(7) 0.016(7)
O22Y 0.047(7) 0.064(7) 0.079(7) -0.020(7) -0.026(7) 0.003(7)
O29Y 0.069(10) 0.060(10) 0.062(10) 0.003(9) -0.022(9) 0.026(9)
O30Y 0.069(10) 0.069(10) 0.076(10) -0.017(10) -0.036(9) 0.017(10)
O31Y 0.044(10) 0.061(10) 0.091(10) -0.015(10) -0.017(9) -0.008(9)
N1A 0.051(5) 0.041(5) 0.037(4) -0.007(3) 0.009(3) 0.009(4)
N2A 0.060(5) 0.053(5) 0.037(4) -0.011(4) 0.000(4) 0.014(4)
N3A 0.030(4) 0.034(4) 0.051(4) -0.001(3) 0.004(3) -0.001(3)
N4A 0.039(5) 0.100(8) 0.062(5) -0.037(5) -0.002(4) 0.007(5)
N5A 0.052(5) 0.052(5) 0.054(5) 0.017(4) 0.018(4) 0.022(4)
N6A 0.123(8) 0.063(6) 0.046(5) -0.011(4) -0.016(5) 0.053(6)
C1A 0.079(8) 0.058(7) 0.063(7) -0.028(6) -0.011(6) 0.021(6)
C2A 0.092(9) 0.048(7) 0.062(7) -0.016(6) -0.012(6) 0.018(6)
C3A 0.046(6) 0.048(6) 0.041(5) -0.008(4) 0.001(4) 0.001(4)
C4A 0.024(5) 0.057(7) 0.065(6) -0.011(5) 0.008(4) -0.005(4)
C5A 0.021(5) 0.070(8) 0.096(9) -0.029(7) 0.004(5) 0.000(5)
C6A 0.021(5) 0.068(7) 0.075(7) -0.011(6) -0.003(4) -0.004(4)
C7A 0.094(9) 0.088(8) 0.083(7) 0.049(7) 0.046(6) 0.049(7)
C8A 0.108(9) 0.099(9) 0.067(7) 0.048(7) 0.034(6) 0.059(8)
C9A 0.064(7) 0.045(6) 0.037(5) 0.002(4) -0.009(4) 0.017(5)
C10A 0.078(8) 0.053(7) 0.044(5) -0.008(5) -0.007(5) 0.015(6)
C11A 0.027(6) 0.160(14) 0.077(6) -0.037(7) -0.016(5) 0.002(6)
C12A 0.120(7) 0.076(6) 0.054(5) -0.018(5) -0.037(5) 0.053(6)
C13A 0.064(6) 0.066(6) 0.036(5) -0.012(4) -0.014(4) 0.019(5)
C14A 0.053(6) 0.079(7) 0.050(6) -0.004(5) -0.018(4) 0.020(5)
C15A 0.053(6) 0.116(8) 0.050(5) -0.013(6) -0.019(4) 0.032(6)
C16A 0.068(7) 0.120(8) 0.061(7) -0.028(6) -0.030(5) 0.057(6)
C17A 0.111(8) 0.080(7) 0.055(6) -0.021(5) -0.042(5) 0.054(5)
C18A 0.088(8) 0.066(6) 0.046(5) -0.010(5) -0.033(5) 0.023(5)
N1B 0.052(7) 0.127(12) 0.105(9) -0.046(8) -0.008(6) 0.021(7)
C1B 0.055(8) 0.066(9) 0.135(13) -0.006(8) 0.026(8) 0.003(6)
C2B 0.046(8) 0.079(10) 0.135(12) -0.040(9) -0.013(8) 0.023(7)
N1C 0.176(11) 0.193(12) 0.167(11) 0.013(9) 0.007(9) 0.014(9)
C1C 0.160(12) 0.165(12) 0.144(11) 0.019(9) -0.002(9) 0.007(9)
C2C 0.132(11) 0.158(11) 0.137(10) 0.024(9) -0.008(8) 0.012(9)
N1 0.043(5) 0.039(5) 0.085(6) 0.006(4) 0.004(4) 0.001(4)
C111 0.043(6) 0.038(6) 0.070(7) 0.006(5) -0.002(5) -0.007(4)
C112 0.097(8) 0.052(6) 0.070(6) 0.006(5) -0.023(6) -0.008(6)
C113 0.124(9) 0.059(6) 0.074(6) 0.006(5) -0.015(6) -0.019(6)
C114 0.143(10) 0.074(8) 0.081(8) 0.005(7) -0.008(7) -0.019(8)
C121 0.070(8) 0.041(6) 0.077(7) 0.007(5) 0.020(6) 0.018(5)
C122 0.088(10) 0.055(7) 0.108(10) 0.025(7) 0.060(8) 0.025(7)
C123 0.136(8) 0.110(8) 0.115(7) 0.017(7) 0.038(7) 0.019(7)
C124 0.147(8) 0.118(8) 0.127(8) 0.012(7) 0.037(7) 0.020(7)
C131 0.055(6) 0.031(5) 0.065(6) 0.006(5) 0.008(5) 0.012(4)
C132 0.077(8) 0.046(7) 0.078(8) -0.013(6) -0.009(6) 0.016(6)
C133 0.074(7) 0.058(7) 0.119(9) -0.031(7) -0.034(7) 0.016(6)
C134 0.095(8) 0.071(8) 0.142(10) -0.032(8) -0.035(8) 0.005(7)
C141 0.037(7) 0.055(8) 0.192(17) -0.001(9) -0.013(8) 0.002(6)
C142 0.099(9) 0.105(9) 0.152(10) 0.001(8) 0.004(8) 0.000(8)
C143 0.142(13) 0.093(11) 0.138(12) -0.060(10) 0.005(10) 0.010(10)
C144 0.146(14) 0.110(12) 0.147(12) -0.053(10) 0.003(11) 0.019(10)
N2 0.047(5) 0.082(7) 0.060(5) 0.007(5) 0.019(4) 0.016(5)
C211 0.069(8) 0.077(10) 0.083(9) 0.007(7) -0.006(7) -0.004(7)
C212 0.099(11) 0.060(8) 0.090(9) 0.024(7) 0.016(8) 0.005(7)
C213 0.129(12) 0.075(10) 0.183(14) 0.033(10) 0.024(11) -0.012(9)
C214 0.129(12) 0.082(10) 0.184(14) 0.040(10) 0.015(11) -0.015(9)
C221 0.039(5) 0.105(8) 0.051(5) 0.024(6) 0.005(4) -0.006(5)
C222 0.051(6) 0.125(8) 0.066(6) 0.019(6) 0.001(5) -0.007(6)
C223 0.078(7) 0.143(9) 0.084(7) 0.027(7) -0.007(6) -0.003(7)
C224 0.101(9) 0.149(11) 0.102(9) 0.033(9) -0.013(8) -0.008(9)
C231 0.048(7) 0.077(9) 0.077(8) 0.012(7) 0.015(6) 0.006(6)
C232 0.050(7) 0.085(9) 0.066(7) -0.004(6) -0.001(5) 0.010(6)
C233 0.061(8) 0.098(11) 0.053(6) -0.009(6) -0.001(5) -0.007(7)
C234 0.132(15) 0.075(11) 0.113(12) 0.012(9) 0.028(11) -0.028(10)
C241 0.058(7) 0.134(10) 0.072(7) 0.039(7) 0.004(5) 0.026(7)
C242 0.056(6) 0.148(10) 0.094(7) 0.032(7) -0.003(6) 0.025(6)
C243 0.067(7) 0.158(11) 0.112(8) 0.027(8) 0.000(6) 0.007(7)
C244 0.089(9) 0.172(13) 0.128(10) 0.036(10) 0.000(8) 0.007(9)
N3 0.061(6) 0.064(7) 0.070(6) 0.021(5) 0.012(5) 0.020(5)
C311 0.069(8) 0.055(7) 0.084(8) 0.024(6) -0.010(6) 0.011(6)
C312 0.088(10) 0.087(11) 0.093(10) 0.040(9) 0.008(8) 0.015(8)
C313 0.100(12) 0.124(15) 0.062(8) -0.007(8) -0.015(8) -0.030(10)
C314 0.073(12) 0.19(2) 0.143(16) 0.040(15) -0.030(11) -0.051(12)
C321 0.064(8) 0.062(8) 0.071(7) 0.011(6) 0.010(6) 0.017(6)
C322 0.075(9) 0.076(10) 0.094(10) 0.009(8) 0.002(7) 0.033(7)
C323 0.112(12) 0.079(11) 0.092(10) 0.013(9) 0.019(9) 0.031(9)
C324 0.092(11) 0.112(14) 0.091(10) 0.009(9) 0.023(8) 0.039(10)
C331 0.055(6) 0.057(7) 0.094(7) 0.011(6) 0.013(6) 0.017(5)
C332 0.073(7) 0.077(7) 0.117(8) 0.015(6) 0.024(6) 0.020(6)
C333 0.108(9) 0.112(9) 0.142(9) 0.020(8) 0.026(8) 0.019(8)
C334 0.132(11) 0.148(11) 0.158(12) 0.017(11) 0.011(10) 0.021(10)
C341 0.071(8) 0.047(7) 0.075(7) 0.014(6) 0.013(6) 0.024(6)
C342 0.075(9) 0.050(7) 0.103(10) 0.018(7) -0.018(7) 0.005(6)
C343 0.073(9) 0.097(11) 0.074(8) 0.024(8) 0.009(6) 0.040(8)
C344 0.144(15) 0.040(7) 0.112(12) -0.009(8) -0.002(10) 0.006(8)

loop_
_atom_type_symbol
_atom_type_description
_atom_type_scat_dispersion_real
_atom_type_scat_dispersion_imag
_atom_type_scat_source
C C 0.0033 0.0016 'International Tables Vol C Tables 4.2.6.8 and 6.1.1.4'
H H 0.0000 0.0000 'International Tables Vol C Tables 4.2.6.8 and 6.1.1.4'
Mo Mo -1.6832 0.6857 'International Tables Vol C Tables 4.2.6.8 and 6.1.1.4'
N N 0.0061 0.0033 'International Tables Vol C Tables 4.2.6.8 and 6.1.1.4'
O O 0.0106 0.0060 'International Tables Vol C Tables 4.2.6.8 and 6.1.1.4'
V V 0.3005 0.5294 'International Tables Vol C Tables 4.2.6.8 and 6.1.1.4'

loop_
_geom_angle_atom_site_label_1
_geom_angle_atom_site_label_2
_geom_angle_atom_site_label_3
_geom_angle
_geom_angle_site_symmetry_1
_geom_angle_site_symmetry_3
_geom_angle_publ_flag
O23 Mo1 O14 103.8(3) . . ?
O23 Mo1 O13 103.2(3) . . ?
O14 Mo1 O13 98.5(3) . . ?
O23 Mo1 O8 100.5(3) . . ?
O14 Mo1 O8 92.5(3) . . ?
O13 Mo1 O8 150.5(3) . . ?
O23 Mo1 N1A 90.7(3) . . ?
O14 Mo1 N1A 164.7(3) . . ?
O13 Mo1 N1A 82.3(3) . . ?
O8 Mo1 N1A 80.2(3) . . ?
O23 Mo1 O1 166.5(3) . . ?
O14 Mo1 O1 87.7(2) . . ?
O13 Mo1 O1 81.5(2) . . ?
O8 Mo1 O1 71.7(2) . . ?
N1A Mo1 O1 77.3(2) . . ?
O24 Mo2 O5 103.8(3) . . ?
O24 Mo2 O8 98.2(3) . . ?
O5 Mo2 O8 100.1(3) . . ?
O24 Mo2 O9 100.2(3) . . ?
O5 Mo2 O9 95.9(3) . . ?
O8 Mo2 O9 151.9(2) . . ?
O24 Mo2 O1 166.7(3) . . ?
O5 Mo2 O1 87.7(3) . . ?
O8 Mo2 O1 72.9(2) . . ?
O9 Mo2 O1 85.0(2) . . ?
O24 Mo2 O15 91.8(3) . . ?
O5 Mo2 O15 164.4(3) . . ?
O8 Mo2 O15 78.0(2) . . ?
O9 Mo2 O15 80.4(2) . . ?
O1 Mo2 O15 77.0(2) . . ?
O25 Mo3 O16 104.3(3) . . ?
O25 Mo3 O9 103.2(3) . . ?
O16 Mo3 O9 100.1(3) . . ?
O25 Mo3 O10 99.4(3) . . ?
O16 Mo3 O10 91.4(3) . . ?
O9 Mo3 O10 151.1(2) . . ?
O25 Mo3 N3A 89.1(3) . . ?
O16 Mo3 N3A 165.0(3) . . ?
O9 Mo3 N3A 83.0(3) . . ?
O10 Mo3 N3A 79.6(3) . . ?
O25 Mo3 O2 165.4(3) . . ?
O16 Mo3 O2 88.1(3) . . ?
O9 Mo3 O2 81.9(2) . . ?
O10 Mo3 O2 72.0(2) . . ?
N3A Mo3 O2 77.8(2) . . ?
O26 Mo4 O6 104.1(3) . . ?
O26 Mo4 O10 100.0(3) . . ?
O6 Mo4 O10 99.7(3) . . ?
O26 Mo4 O11 99.8(3) . . ?
O6 Mo4 O11 94.6(3) . . ?
O10 Mo4 O11 151.9(2) . . ?
O26 Mo4 O17 92.0(3) . . ?
O6 Mo4 O17 163.1(2) . . ?
O10 Mo4 O17 82.3(2) . . ?
O11 Mo4 O17 77.2(2) . . ?
O26 Mo4 O2 168.2(3) . . ?
O6 Mo4 O2 86.5(2) . . ?
O10 Mo4 O2 72.8(2) . . ?
O11 Mo4 O2 84.2(2) . . ?
O17 Mo4 O2 78.0(2) . . ?
O27 Mo5 O18 103.9(4) . . ?
O27 Mo5 O11 103.2(3) . . ?
O18 Mo5 O11 98.7(3) . . ?
O27 Mo5 O12 99.4(3) . . ?
O18 Mo5 O12 93.4(3) . . ?
O11 Mo5 O12 150.8(3) . . ?
O27 Mo5 N5A 88.9(4) . . ?
O18 Mo5 N5A 166.4(3) . . ?
O11 Mo5 N5A 82.8(3) . . ?
O12 Mo5 N5A 79.5(3) . . ?
O27 Mo5 O3 165.2(3) . . ?
O18 Mo5 O3 88.8(3) . . ?
O11 Mo5 O3 81.9(2) . . ?
O12 Mo5 O3 71.9(2) . . ?
N5A Mo5 O3 77.9(3) . . ?
O7 Mo6 O28 103.7(4) . . ?
O7 Mo6 O12 100.1(3) . . ?
O28 Mo6 O12 100.1(3) . . ?
O7 Mo6 O13 94.5(3) . . ?
O28 Mo6 O13 99.2(3) . . ?
O12 Mo6 O13 152.2(3) . . ?
O7 Mo6 O19 162.1(3) . . ?
O28 Mo6 O19 93.6(3) . . ?
O12 Mo6 O19 81.3(3) . . ?
O13 Mo6 O19 77.8(3) . . ?
O7 Mo6 O3 85.6(3) . . ?
O28 Mo6 O3 169.4(3) . . ?
O12 Mo6 O3 72.7(2) . . ?
O13 Mo6 O3 85.0(2) . . ?
O19 Mo6 O3 77.7(2) . . ?
O3 V1 O1 110.7(3) . . ?
O3 V1 O2 110.8(3) . . ?
O1 V1 O2 111.4(3) . . ?
O3 V1 O4 108.2(3) . . ?
O1 V1 O4 107.8(3) . . ?
O2 V1 O4 107.7(3) . . ?
V1 O1 Mo2 127.4(3) . . ?
V1 O1 Mo1 122.1(3) . . ?
Mo2 O1 Mo1 94.1(2) . . ?
V1 O2 Mo4 127.3(3) . . ?
V1 O2 Mo3 121.2(3) . . ?
Mo4 O2 Mo3 94.38(19) . . ?
V1 O3 Mo6 127.4(3) . . ?
V1 O3 Mo5 121.5(3) . . ?
Mo6 O3 Mo5 94.2(2) . . ?
V1 O4 Mo8Y 126.1(3) . . ?
V1 O4 Mo7X 125.2(3) . . ?
V1 O4 Mo8X 123.7(3) . . ?
Mo7X O4 Mo8X 92.1(2) . . ?
V1 O4 Mo9X 123.0(3) . . ?
Mo7X O4 Mo9X 92.46(19) . . ?
Mo8X O4 Mo9X 90.8(2) . . ?
V1 O4 Mo7Y 123.0(3) . . ?
Mo8Y O4 Mo7Y 91.9(3) . . ?
V1 O4 Mo9Y 120.1(3) . . ?
Mo8Y O4 Mo9Y 97.5(3) . . ?
Mo7Y O4 Mo9Y 89.2(3) . . ?
Mo1 O8 Mo2 120.8(3) . . ?
Mo3 O9 Mo2 161.3(3) . . ?
Mo4 O10 Mo3 120.2(3) . . ?
Mo5 O11 Mo4 161.6(3) . . ?
Mo6 O12 Mo5 120.5(3) . . ?
Mo1 O13 Mo6 162.2(4) . . ?
Mo1 O14 Mo7X 141.7(3) . . ?
Mo1 O14 Mo9Y 128.2(4) . . ?
Mo7Y O15 Mo2 149.7(3) . . ?
Mo7X O15 Mo2 152.9(3) . . ?
Mo3 O16 Mo8X 141.5(4) . . ?
Mo3 O16 Mo7Y 126.4(4) . . ?
Mo8X O17 Mo4 148.8(3) . . ?
Mo8Y O17 Mo4 153.9(3) . . ?
Mo5 O18 Mo9X 139.9(4) . . ?
Mo5 O18 Mo8Y 130.6(3) . . ?
Mo9X O19 Mo6 149.1(3) . . ?
Mo9Y O19 Mo6 145.9(4) . . ?
O29X Mo7X O15 105.0(3) . . ?
O29X Mo7X O20X 101.9(3) . . ?
O15 Mo7X O20X 105.0(3) . . ?
O29X Mo7X O21X 97.1(3) . . ?
O15 Mo7X O21X 151.3(3) . . ?
O20X Mo7X O21X 87.8(3) . . ?
O29X Mo7X O14 98.9(3) . . ?
O15 Mo7X O14 82.1(2) . . ?
O20X Mo7X O14 155.2(3) . . ?
O21X Mo7X O14 76.4(3) . . ?
O29X Mo7X O4 167.6(3) . . ?
O15 Mo7X O4 87.3(2) . . ?
O20X Mo7X O4 75.7(3) . . ?
O21X Mo7X O4 70.8(2) . . ?
O14 Mo7X O4 81.1(2) . . ?
O30X Mo8X O22X 104.7(4) . . ?
O30X Mo8X O17 106.4(3) . . ?
O22X Mo8X O17 97.8(3) . . ?
O30X Mo8X O20X 95.9(3) . . ?
O22X Mo8X O20X 88.5(3) . . ?
O17 Mo8X O20X 154.4(2) . . ?
O30X Mo8X O16 98.7(3) . . ?
O22X Mo8X O16 153.8(3) . . ?
O17 Mo8X O16 86.7(3) . . ?
O20X Mo8X O16 77.3(3) . . ?
O30X Mo8X O4 166.9(3) . . ?
O22X Mo8X O4 74.6(3) . . ?
O17 Mo8X O4 86.6(2) . . ?
O20X Mo8X O4 71.1(2) . . ?
O16 Mo8X O4 79.9(2) . . ?
O31X Mo9X O19 104.9(4) . . ?
O31X Mo9X O21X 103.0(4) . . ?
O19 Mo9X O21X 98.7(3) . . ?
O31X Mo9X O22X 99.8(4) . . ?
O19 Mo9X O22X 151.7(3) . . ?
O21X Mo9X O22X 88.7(3) . . ?
O31X Mo9X O18 100.0(3) . . ?
O19 Mo9X O18 87.4(3) . . ?
O21X Mo9X O18 153.7(3) . . ?
O22X Mo9X O18 74.9(3) . . ?
O31X Mo9X O4 169.0(3) . . ?
O19 Mo9X O4 86.0(2) . . ?
O21X Mo9X O4 73.5(3) . . ?
O22X Mo9X O4 69.9(3) . . ?
O18 Mo9X O4 81.5(2) . . ?
Mo7X O20X Mo8X 121.2(3) . . ?
Mo9X O21X Mo7X 123.2(3) . . ?
Mo8X O22X Mo9X 124.6(5) . . ?
O29Y Mo7Y O15 100.1(13) . . ?
O29Y Mo7Y O20Y 107.6(14) . . ?
O15 Mo7Y O20Y 95.9(13) . . ?
O29Y Mo7Y O21Y 101.1(15) . . ?
O15 Mo7Y O21Y 155.6(7) . . ?
O20Y Mo7Y O21Y 89.1(17) . . ?
O29Y Mo7Y O4 170.5(13) . . ?
O15 Mo7Y O4 87.5(3) . . ?
O20Y Mo7Y O4 77.1(5) . . ?
O21Y Mo7Y O4 70.4(6) . . ?
O29Y Mo7Y O16 100.4(14) . . ?
O15 Mo7Y O16 98.0(3) . . ?
O20Y Mo7Y O16 145.9(8) . . ?
O21Y Mo7Y O16 66.3(11) . . ?
O4 Mo7Y O16 72.6(2) . . ?
O30Y Mo8Y O21Y 96.9(19) . . ?
O30Y Mo8Y O17 105.5(15) . . ?
O21Y Mo8Y O17 109.9(14) . . ?
O30Y Mo8Y O22Y 94.5(18) . . ?
O21Y Mo8Y O22Y 83.8(19) . . ?
O17 Mo8Y O22Y 153.8(12) . . ?
O30Y Mo8Y O4 164.1(15) . . ?
O21Y Mo8Y O4 80.3(13) . . ?
O17 Mo8Y O4 90.1(3) . . ?
O22Y Mo8Y O4 69.7(10) . . ?
O30Y Mo8Y O18 99.6(16) . . ?
O21Y Mo8Y O18 149.9(14) . . ?
O17 Mo8Y O18 89.7(3) . . ?
O22Y Mo8Y O18 70.0(13) . . ?
O4 Mo8Y O18 77.0(3) . . ?
O31Y Mo9Y O22Y 98.6(18) . . ?
O31Y Mo9Y O19 107.8(15) . . ?
O22Y Mo9Y O19 95.3(15) . . ?
O31Y Mo9Y O20Y 96.9(15) . . ?
O22Y Mo9Y O20Y 84(2) . . ?
O19 Mo9Y O20Y 155.1(5) . . ?
O31Y Mo9Y O14 105.6(14) . . ?
O22Y Mo9Y O14 142.9(15) . . ?
O19 Mo9Y O14 103.3(4) . . ?
O20Y Mo9Y O14 65.4(12) . . ?
O31Y Mo9Y O4 165.9(15) . . ?
O22Y Mo9Y O4 72.1(12) . . ?
O19 Mo9Y O4 84.0(3) . . ?
O20Y Mo9Y O4 72.2(4) . . ?
O14 Mo9Y O4 78.3(3) . . ?
Mo7Y O20Y Mo9Y 121.4(7) . . ?
Mo8Y O21Y Mo7Y 117.4(18) . . ?
Mo9Y O22Y Mo8Y 120.8(18) . . ?
C3A N1A C1A 106.6(9) . . ?
C3A N1A Mo1 126.6(6) . . ?
C1A N1A Mo1 126.6(7) . . ?
C2A N2A C3A 109.1(9) . . ?
C2A N2A C10A 126.1(9) . . ?
C3A N2A C10A 124.8(9) . . ?
C6A N3A C4A 104.9(8) . . ?
C6A N3A Mo3 128.2(6) . . ?
C4A N3A Mo3 126.5(6) . . ?
C6A N4A C5A 107.0(9) . . ?
C6A N4A C11A 127.1(9) . . ?
C5A N4A C11A 125.9(9) . . ?
C9A N5A C7A 107.4(11) . . ?
C9A N5A Mo5 127.5(7) . . ?
C7A N5A Mo5 124.8(10) . . ?
C8A N6A C9A 106.5(12) . . ?
C8A N6A C12A 128.2(11) . . ?
C9A N6A C12A 125.4(13) . . ?
C2A C1A N1A 110.2(10) . . ?
C2A C1A H1A 124.9 . . ?
N1A C1A H1A 124.9 . . ?
C1A C2A N2A 105.8(10) . . ?
C1A C2A H2A 127.1 . . ?
N2A C2A H2A 127.1 . . ?
N1A C3A N2A 108.3(9) . . ?
N1A C3A H3A 125.9 . . ?
N2A C3A H3A 125.9 . . ?
C5A C4A N3A 109.8(9) . . ?
C5A C4A H4A 125.1 . . ?
N3A C4A H4A 125.1 . . ?
C4A C5A N4A 106.9(9) . . ?
C4A C5A H5A 126.6 . . ?
N4A C5A H5A 126.6 . . ?
N3A C6A N4A 111.4(9) . . ?
N3A C6A H6A 124.3 . . ?
N4A C6A H6A 124.3 . . ?
C8A C7A N5A 107.1(14) . . ?
C8A C7A H7A 126.5 . . ?
N5A C7A H7A 126.5 . . ?
N6A C8A C7A 108.1(11) . . ?
N6A C8A H8A 126.0 . . ?
C7A C8A H8A 126.0 . . ?
N5A C9A N6A 110.9(11) . . ?
N5A C9A H9A 124.6 . . ?
N6A C9A H9A 124.6 . . ?
N2A C10A C13A 112.9(8) . . ?
N2A C10A H10A 109.0 . . ?
C13A C10A H10A 109.0 . . ?
N2A C10A H10B 109.0 . . ?
C13A C10A H10B 109.0 . . ?
H10A C10A H10B 107.8 . . ?
N4A C11A C15A 110.2(10) . . ?
N4A C11A H11A 109.6 . . ?
C15A C11A H11A 109.6 . . ?
N4A C11A H11B 109.6 . . ?
C15A C11A H11B 109.6 . . ?
H11A C11A H11B 108.1 . . ?
N6A C12A C17A 112.1(10) . . ?
N6A C12A H12A 109.2 . . ?
C17A C12A H12A 109.2 . . ?
N6A C12A H12B 109.2 . . ?
C17A C12A H12B 109.2 . . ?
H12A C12A H12B 107.9 . . ?
C18A C13A C14A 120.6(11) . . ?
C18A C13A C10A 121.1(12) . . ?
C14A C13A C10A 118.3(11) . . ?
C15A C14A C13A 120.3(13) . . ?
C15A C14A H14A 119.9 . . ?
C13A C14A H14A 119.9 . . ?
C16A C15A C14A 117.2(14) . . ?
C16A C15A C11A 120.9(13) . . ?
C14A C15A C11A 121.9(14) . . ?
C15A C16A C17A 124.8(12) . . ?
C15A C16A H16A 117.6 . . ?
C17A C16A H16A 117.6 . . ?
C16A C17A C18A 117.3(13) . . ?
C16A C17A C12A 123.2(13) . . ?
C18A C17A C12A 119.3(16) . . ?
C13A C18A C17A 119.5(14) . . ?
C13A C18A H18A 120.2 . . ?
C17A C18A H18A 120.2 . . ?
C2B C1B H1BA 109.5 . . ?
C2B C1B H1BB 109.5 . . ?
H1BA C1B H1BB 109.5 . . ?
C2B C1B H1BC 109.5 . . ?
H1BA C1B H1BC 109.5 . . ?
H1BB C1B H1BC 109.5 . . ?
N1B C2B C1B 174.8(19) . . ?
C2C C1C H1CA 109.5 . . ?
C2C C1C H1CB 109.5 . . ?
H1CA C1C H1CB 109.5 . . ?
C2C C1C H1CC 109.5 . . ?
H1CA C1C H1CC 109.5 . . ?
H1CB C1C H1CC 109.5 . . ?
N1C C2C C1C 178(3) . . ?
C131 N1 C111 111.4(8) . . ?
C131 N1 C121 110.4(9) . . ?
C111 N1 C121 106.4(8) . . ?
C131 N1 C141 107.8(8) . . ?
C111 N1 C141 109.4(10) . . ?
C121 N1 C141 111.5(10) . . ?
C112 C111 N1 114.8(9) . . ?
C112 C111 H11C 108.6 . . ?
N1 C111 H11C 108.6 . . ?
C112 C111 H11D 108.6 . . ?
N1 C111 H11D 108.6 . . ?
H11C C111 H11D 107.5 . . ?
C113 C112 C111 109.0(11) . . ?
C113 C112 H11E 109.9 . . ?
C111 C112 H11E 109.9 . . ?
C113 C112 H11F 109.9 . . ?
C111 C112 H11F 109.9 . . ?
H11E C112 H11F 108.3 . . ?
C112 C113 C114 111.3(12) . . ?
C112 C113 H11G 109.4 . . ?
C114 C113 H11G 109.4 . . ?
C112 C113 H11H 109.4 . . ?
C114 C113 H11H 109.4 . . ?
H11G C113 H11H 108.0 . . ?
C113 C114 H11I 109.5 . . ?
C113 C114 H11J 109.5 . . ?
H11I C114 H11J 109.5 . . ?
C113 C114 H11K 109.5 . . ?
H11I C114 H11K 109.5 . . ?
H11J C114 H11K 109.5 . . ?
C122 C121 N1 116.7(9) . . ?
C122 C121 H12C 108.1 . . ?
N1 C121 H12C 108.1 . . ?
C122 C121 H12D 108.1 . . ?
N1 C121 H12D 108.1 . . ?
H12C C121 H12D 107.3 . . ?
C121 C122 C123 110.8(11) . . ?
C121 C122 H12E 109.5 . . ?
C123 C122 H12E 109.5 . . ?
C121 C122 H12F 109.5 . . ?
C123 C122 H12F 109.5 . . ?
H12E C122 H12F 108.1 . . ?
C124 C123 C122 115.8(15) . . ?
C124 C123 H12G 108.3 . . ?
C122 C123 H12G 108.3 . . ?
C124 C123 H12H 108.3 . . ?
C122 C123 H12H 108.3 . . ?
H12G C123 H12H 107.4 . . ?
C123 C124 H12I 109.5 . . ?
C123 C124 H12J 109.5 . . ?
H12I C124 H12J 109.5 . . ?
C123 C124 H12K 109.5 . . ?
H12I C124 H12K 109.5 . . ?
H12J C124 H12K 109.5 . . ?
C132 C131 N1 115.9(8) . . ?
C132 C131 H13A 108.3 . . ?
N1 C131 H13A 108.3 . . ?
C132 C131 H13B 108.3 . . ?
N1 C131 H13B 108.3 . . ?
H13A C131 H13B 107.4 . . ?
C133 C132 C131 112.8(10) . . ?
C133 C132 H13C 109.0 . . ?
C131 C132 H13C 109.0 . . ?
C133 C132 H13D 109.0 . . ?
C131 C132 H13D 109.0 . . ?
H13C C132 H13D 107.8 . . ?
C134 C133 C132 113.8(11) . . ?
C134 C133 H13E 108.8 . . ?
C132 C133 H13E 108.8 . . ?
C134 C133 H13F 108.8 . . ?
C132 C133 H13F 108.8 . . ?
H13E C133 H13F 107.7 . . ?
C133 C134 H13G 109.5 . . ?
C133 C134 H13H 109.5 . . ?
H13G C134 H13H 109.5 . . ?
C133 C134 H13I 109.5 . . ?
H13G C134 H13I 109.5 . . ?
H13H C134 H13I 109.5 . . ?
C142 C141 N1 114.9(12) . . ?
C142 C141 H14B 108.5 . . ?
N1 C141 H14B 108.5 . . ?
C142 C141 H14C 108.5 . . ?
N1 C141 H14C 108.5 . . ?
H14B C141 H14C 107.5 . . ?
C143 C142 C141 113.3(15) . . ?
C143 C142 H14D 108.9 . . ?
C141 C142 H14D 108.9 . . ?
C143 C142 H14E 108.9 . . ?
C141 C142 H14E 108.9 . . ?
H14D C142 H14E 107.7 . . ?
C144 C143 C142 112.3(18) . . ?
C144 C143 H14F 109.1 . . ?
C142 C143 H14F 109.1 . . ?
C144 C143 H14G 109.1 . . ?
C142 C143 H14G 109.1 . . ?
H14F C143 H14G 107.9 . . ?
C143 C144 H14H 109.5 . . ?
C143 C144 H14I 109.5 . . ?
H14H C144 H14I 109.5 . . ?
C143 C144 H14J 109.5 . . ?
H14H C144 H14J 109.5 . . ?
H14I C144 H14J 109.5 . . ?
C231 N2 C221 111.5(9) . . ?
C231 N2 C211 107.8(9) . . ?
C221 N2 C211 111.3(10) . . ?
C231 N2 C241 109.7(11) . . ?
C221 N2 C241 107.0(8) . . ?
C211 N2 C241 109.6(10) . . ?
N2 C211 C212 114.2(11) . . ?
N2 C211 H21A 108.7 . . ?
C212 C211 H21A 108.7 . . ?
N2 C211 H21B 108.7 . . ?
C212 C211 H21B 108.7 . . ?
H21A C211 H21B 107.6 . . ?
C211 C212 C213 106.1(12) . . ?
C211 C212 H21C 110.5 . . ?
C213 C212 H21C 110.5 . . ?
C211 C212 H21D 110.5 . . ?
C213 C212 H21D 110.5 . . ?
H21C C212 H21D 108.7 . . ?
C214 C213 C212 108.4(16) . . ?
C214 C213 H21E 110.0 . . ?
C212 C213 H21E 110.0 . . ?
C214 C213 H21F 110.0 . . ?
C212 C213 H21F 110.0 . . ?
H21E C213 H21F 108.4 . . ?
C213 C214 H21G 109.5 . . ?
C213 C214 H21H 109.5 . . ?
H21G C214 H21H 109.5 . . ?
C213 C214 H21I 109.5 . . ?
H21G C214 H21I 109.5 . . ?
H21H C214 H21I 109.5 . . ?
N2 C221 C222 114.7(9) . . ?
N2 C221 H22A 108.6 . . ?
C222 C221 H22A 108.6 . . ?
N2 C221 H22B 108.6 . . ?
C222 C221 H22B 108.6 . . ?
H22A C221 H22B 107.6 . . ?
C221 C222 C223 109.9(12) . . ?
C221 C222 H22C 109.7 . . ?
C223 C222 H22C 109.7 . . ?
C221 C222 H22D 109.7 . . ?
C223 C222 H22D 109.7 . . ?
H22C C222 H22D 108.2 . . ?
C224 C223 C222 109.6(14) . . ?
C224 C223 H22E 109.8 . . ?
C222 C223 H22E 109.8 . . ?
C224 C223 H22F 109.8 . . ?
C222 C223 H22F 109.8 . . ?
H22E C223 H22F 108.2 . . ?
C223 C224 H22G 109.5 . . ?
C223 C224 H22H 109.5 . . ?
H22G C224 H22H 109.5 . . ?
C223 C224 H22I 109.5 . . ?
H22G C224 H22I 109.5 . . ?
H22H C224 H22I 109.5 . . ?
N2 C231 C232 117.0(10) . . ?
N2 C231 H23A 108.0 . . ?
C232 C231 H23A 108.0 . . ?
N2 C231 H23B 108.0 . . ?
C232 C231 H23B 108.0 . . ?
H23A C231 H23B 107.3 . . ?
C231 C232 C233 111.0(10) . . ?
C231 C232 H23C 109.4 . . ?
C233 C232 H23C 109.4 . . ?
C231 C232 H23D 109.4 . . ?
C233 C232 H23D 109.4 . . ?
H23C C232 H23D 108.0 . . ?
C234 C233 C232 109.2(11) . . ?
C234 C233 H23E 109.8 . . ?
C232 C233 H23E 109.8 . . ?
C234 C233 H23F 109.8 . . ?
C232 C233 H23F 109.8 . . ?
H23E C233 H23F 108.3 . . ?
C233 C234 H23G 109.5 . . ?
C233 C234 H23H 109.5 . . ?
H23G C234 H23H 109.5 . . ?
C233 C234 H23I 109.5 . . ?
H23G C234 H23I 109.5 . . ?
H23H C234 H23I 109.5 . . ?
C242 C241 N2 116.8(12) . . ?
C242 C241 H24A 108.1 . . ?
N2 C241 H24A 108.1 . . ?
C242 C241 H24B 108.1 . . ?
N2 C241 H24B 108.1 . . ?
H24A C241 H24B 107.3 . . ?
C241 C242 C243 117.2(14) . . ?
C241 C242 H24C 108.0 . . ?
C243 C242 H24C 108.0 . . ?
C241 C242 H24D 108.0 . . ?
C243 C242 H24D 108.0 . . ?
H24C C242 H24D 107.2 . . ?
C242 C243 C244 114.3(17) . . ?
C242 C243 H24E 108.7 . . ?
C244 C243 H24E 108.7 . . ?
C242 C243 H24F 108.7 . . ?
C244 C243 H24F 108.7 . . ?
H24E C243 H24F 107.6 . . ?
C243 C244 H24G 109.5 . . ?
C243 C244 H24H 109.5 . . ?
H24G C244 H24H 109.5 . . ?
C243 C244 H24I 109.5 . . ?
H24G C244 H24I 109.5 . . ?
H24H C244 H24I 109.5 . . ?
C311 N3 C331 106.4(9) . . ?
C311 N3 C321 109.1(9) . . ?
C331 N3 C321 113.1(10) . . ?
C311 N3 C341 111.5(9) . . ?
C331 N3 C341 111.0(9) . . ?
C321 N3 C341 105.8(9) . . ?
N3 C311 C312 116.5(11) . . ?
N3 C311 H31A 108.2 . . ?
C312 C311 H31A 108.2 . . ?
N3 C311 H31B 108.2 . . ?
C312 C311 H31B 108.2 . . ?
H31A C311 H31B 107.3 . . ?
C313 C312 C311 114.8(14) . . ?
C313 C312 H31C 108.6 . . ?
C311 C312 H31C 108.6 . . ?
C313 C312 H31D 108.6 . . ?
C311 C312 H31D 108.6 . . ?
H31C C312 H31D 107.5 . . ?
C312 C313 C314 110.8(16) . . ?
C312 C313 H31E 109.5 . . ?
C314 C313 H31E 109.5 . . ?
C312 C313 H31F 109.5 . . ?
C314 C313 H31F 109.5 . . ?
H31E C313 H31F 108.1 . . ?
C313 C314 H31G 109.5 . . ?
C313 C314 H31H 109.5 . . ?
H31G C314 H31H 109.5 . . ?
C313 C314 H31I 109.5 . . ?
H31G C314 H31I 109.5 . . ?
H31H C314 H31I 109.5 . . ?
N3 C321 C322 113.8(10) . . ?
N3 C321 H32A 108.8 . . ?
C322 C321 H32A 108.8 . . ?
N3 C321 H32B 108.8 . . ?
C322 C321 H32B 108.8 . . ?
H32A C321 H32B 107.7 . . ?
C323 C322 C321 111.3(12) . . ?
C323 C322 H32C 109.4 . . ?
C321 C322 H32C 109.4 . . ?
C323 C322 H32D 109.4 . . ?
C321 C322 H32D 109.4 . . ?
H32C C322 H32D 108.0 . . ?
C324 C323 C322 110.8(13) . . ?
C324 C323 H32E 109.5 . . ?
C322 C323 H32E 109.5 . . ?
C324 C323 H32F 109.5 . . ?
C322 C323 H32F 109.5 . . ?
H32E C323 H32F 108.1 . . ?
C323 C324 H32G 109.5 . . ?
C323 C324 H32H 109.5 . . ?
H32G C324 H32H 109.5 . . ?
C323 C324 H32I 109.5 . . ?
H32G C324 H32I 109.5 . . ?
H32H C324 H32I 109.5 . . ?
N3 C331 C332 113.4(10) . . ?
N3 C331 H33A 108.9 . . ?
C332 C331 H33A 108.9 . . ?
N3 C331 H33B 108.9 . . ?
C332 C331 H33B 108.9 . . ?
H33A C331 H33B 107.7 . . ?
C333 C332 C331 113.5(14) . . ?
C333 C332 H33C 108.9 . . ?
C331 C332 H33C 108.9 . . ?
C333 C332 H33D 108.9 . . ?
C331 C332 H33D 108.9 . . ?
H33C C332 H33D 107.7 . . ?
C332 C333 C334 114.7(17) . . ?
C332 C333 H33E 108.6 . . ?
C334 C333 H33E 108.6 . . ?
C332 C333 H33F 108.6 . . ?
C334 C333 H33F 108.6 . . ?
H33E C333 H33F 107.6 . . ?
C333 C334 H33G 109.5 . . ?
C333 C334 H33H 109.5 . . ?
H33G C334 H33H 109.5 . . ?
C333 C334 H33I 109.5 . . ?
H33G C334 H33I 109.5 . . ?
H33H C334 H33I 109.5 . . ?
N3 C341 C342 114.1(9) . . ?
N3 C341 H34A 108.7 . . ?
C342 C341 H34A 108.7 . . ?
N3 C341 H34B 108.7 . . ?
C342 C341 H34B 108.7 . . ?
H34A C341 H34B 107.6 . . ?
C341 C342 C343 109.6(11) . . ?
C341 C342 H34C 109.8 . . ?
C343 C342 H34C 109.8 . . ?
C341 C342 H34D 109.8 . . ?
C343 C342 H34D 109.8 . . ?
H34C C342 H34D 108.2 . . ?
C344 C343 C342 116.4(13) . . ?
C344 C343 H34E 108.2 . . ?
C342 C343 H34E 108.2 . . ?
C344 C343 H34F 108.2 . . ?
C342 C343 H34F 108.2 . . ?
H34E C343 H34F 107.4 . . ?
C343 C344 H34G 109.5 . . ?
C343 C344 H34H 109.5 . . ?
H34G C344 H34H 109.5 . . ?
C343 C344 H34I 109.5 . . ?
H34G C344 H34I 109.5 . . ?
H34H C344 H34I 109.5 . . ?

loop_
_geom_bond_atom_site_label_1
_geom_bond_atom_site_label_2
_geom_bond_distance
_geom_bond_site_symmetry_2
_geom_bond_publ_flag
Mo1 O23 1.703(6) . ?
Mo1 O14 1.815(6) . ?
Mo1 O13 1.852(7) . ?
Mo1 O8 1.916(6) . ?
Mo1 N1A 2.257(8) . ?
Mo1 O1 2.326(6) . ?
Mo2 O24 1.699(7) . ?
Mo2 O5 1.710(6) . ?
Mo2 O8 1.941(6) . ?
Mo2 O9 1.978(6) . ?
Mo2 O1 2.256(6) . ?
Mo2 O15 2.259(6) . ?
Mo3 O25 1.704(6) . ?
Mo3 O16 1.795(7) . ?
Mo3 O9 1.854(6) . ?
Mo3 O10 1.947(6) . ?
Mo3 N3A 2.252(7) . ?
Mo3 O2 2.290(6) . ?
Mo4 O26 1.707(6) . ?
Mo4 O6 1.725(6) . ?
Mo4 O10 1.919(6) . ?
Mo4 O11 1.965(5) . ?
Mo4 O17 2.220(6) . ?
Mo4 O2 2.278(5) . ?
Mo5 O27 1.685(7) . ?
Mo5 O18 1.790(7) . ?
Mo5 O11 1.853(5) . ?
Mo5 O12 1.939(6) . ?
Mo5 N5A 2.242(9) . ?
Mo5 O3 2.307(6) . ?
Mo6 O7 1.717(7) . ?
Mo6 O28 1.720(7) . ?
Mo6 O12 1.930(6) . ?
Mo6 O13 1.979(7) . ?
Mo6 O19 2.190(7) . ?
Mo6 O3 2.277(6) . ?
V1 O3 1.687(6) . ?
V1 O1 1.688(6) . ?
V1 O2 1.709(5) . ?
V1 O4 1.744(6) . ?
O4 Mo8Y 2.227(8) . ?
O4 Mo7X 2.342(6) . ?
O4 Mo8X 2.371(6) . ?
O4 Mo9X 2.376(6) . ?
O4 Mo7Y 2.378(8) . ?
O4 Mo9Y 2.434(8) . ?
O14 Mo7X 2.113(7) . ?
O14 Mo9Y 2.149(8) . ?
O15 Mo7Y 1.720(7) . ?
O15 Mo7X 1.777(6) . ?
O16 Mo8X 2.105(7) . ?
O16 Mo7Y 2.490(9) . ?
O17 Mo8X 1.778(6) . ?
O17 Mo8Y 1.818(7) . ?
O18 Mo9X 2.077(6) . ?
O18 Mo8Y 2.446(11) . ?
O19 Mo9X 1.817(7) . ?
O19 Mo9Y 1.831(7) . ?
Mo7X O29X 1.705(7) . ?
Mo7X O20X 1.828(5) . ?
Mo7X O21X 2.045(7) . ?
Mo8X O30X 1.687(7) . ?
Mo8X O22X 1.761(9) . ?
Mo8X O20X 2.065(7) . ?
Mo9X O31X 1.705(8) . ?
Mo9X O21X 1.826(5) . ?
Mo9X O22X 2.054(7) . ?
Mo7Y O29Y 1.705(8) . ?
Mo7Y O20Y 1.827(6) . ?
Mo7Y O21Y 2.11(3) . ?
Mo8Y O30Y 1.686(8) . ?
Mo8Y O21Y 1.762(10) . ?
Mo8Y O22Y 2.23(4) . ?
Mo9Y O31Y 1.687(8) . ?
Mo9Y O22Y 1.80(4) . ?
Mo9Y O20Y 2.046(8) . ?
N1A C3A 1.345(12) . ?
N1A C1A 1.376(13) . ?
N2A C2A 1.365(14) . ?
N2A C3A 1.372(12) . ?
N2A C10A 1.473(13) . ?
N3A C6A 1.322(13) . ?
N3A C4A 1.389(12) . ?
N4A C6A 1.337(13) . ?
N4A C5A 1.374(13) . ?
N4A C11A 1.468(14) . ?
N5A C9A 1.284(14) . ?
N5A C7A 1.382(14) . ?
N6A C8A 1.337(19) . ?
N6A C9A 1.372(12) . ?
N6A C12A 1.471(18) . ?
C1A C2A 1.355(16) . ?
C1A H1A 0.9500 . ?
C2A H2A 0.9500 . ?
C3A H3A 0.9500 . ?
C4A C5A 1.327(15) . ?
C4A H4A 0.9500 . ?
C5A H5A 0.9500 . ?
C6A H6A 0.9500 . ?
C7A C8A 1.37(2) . ?
C7A H7A 0.9500 . ?
C8A H8A 0.9500 . ?
C9A H9A 0.9500 . ?
C10A C13A 1.525(15) . ?
C10A H10A 0.9900 . ?
C10A H10B 0.9900 . ?
C11A C15A 1.49(2) . ?
C11A H11A 0.9900 . ?
C11A H11B 0.9900 . ?
C12A C17A 1.493(18) . ?
C12A H12A 0.9900 . ?
C12A H12B 0.9900 . ?
C13A C18A 1.365(16) . ?
C13A C14A 1.426(17) . ?
C14A C15A 1.386(16) . ?
C14A H14A 0.9500 . ?
C15A C16A 1.35(2) . ?
C16A C17A 1.40(2) . ?
C16A H16A 0.9500 . ?
C17A C18A 1.408(18) . ?
C18A H18A 0.9500 . ?
N1B C2B 1.154(16) . ?
C1B C2B 1.475(17) . ?
C1B H1BA 0.9800 . ?
C1B H1BB 0.9800 . ?
C1B H1BC 0.9800 . ?
N1C C2C 1.11(3) . ?
C1C C2C 1.53(3) . ?
C1C H1CA 0.9800 . ?
C1C H1CB 0.9800 . ?
C1C H1CC 0.9800 . ?
N1 C131 1.507(13) . ?
N1 C111 1.509(14) . ?
N1 C121 1.517(14) . ?
N1 C141 1.551(14) . ?
C111 C112 1.497(15) . ?
C111 H11C 0.9900 . ?
C111 H11D 0.9900 . ?
C112 C113 1.477(19) . ?
C112 H11E 0.9900 . ?
C112 H11F 0.9900 . ?
C113 C114 1.580(19) . ?
C113 H11G 0.9900 . ?
C113 H11H 0.9900 . ?
C114 H11I 0.9800 . ?
C114 H11J 0.9800 . ?
C114 H11K 0.9800 . ?
C121 C122 1.487(15) . ?
C121 H12C 0.9900 . ?
C121 H12D 0.9900 . ?
C122 C123 1.64(2) . ?
C122 H12E 0.9900 . ?
C122 H12F 0.9900 . ?
C123 C124 1.49(2) . ?
C123 H12G 0.9900 . ?
C123 H12H 0.9900 . ?
C124 H12I 0.9800 . ?
C124 H12J 0.9800 . ?
C124 H12K 0.9800 . ?
C131 C132 1.506(16) . ?
C131 H13A 0.9900 . ?
C131 H13B 0.9900 . ?
C132 C133 1.494(16) . ?
C132 H13C 0.9900 . ?
C132 H13D 0.9900 . ?
C133 C134 1.473(19) . ?
C133 H13E 0.9900 . ?
C133 H13F 0.9900 . ?
C134 H13G 0.9800 . ?
C134 H13H 0.9800 . ?
C134 H13I 0.9800 . ?
C141 C142 1.55(2) . ?
C141 H14B 0.9900 . ?
C141 H14C 0.9900 . ?
C142 C143 1.52(3) . ?
C142 H14D 0.9900 . ?
C142 H14E 0.9900 . ?
C143 C144 1.45(2) . ?
C143 H14F 0.9900 . ?
C143 H14G 0.9900 . ?
C144 H14H 0.9800 . ?
C144 H14I 0.9800 . ?
C144 H14J 0.9800 . ?
N2 C231 1.471(14) . ?
N2 C221 1.500(14) . ?
N2 C211 1.508(17) . ?
N2 C241 1.531(15) . ?
C211 C212 1.538(18) . ?
C211 H21A 0.9900 . ?
C211 H21B 0.9900 . ?
C212 C213 1.57(2) . ?
C212 H21C 0.9900 . ?
C212 H21D 0.9900 . ?
C213 C214 1.55(2) . ?
C213 H21E 0.9900 . ?
C213 H21F 0.9900 . ?
C214 H21G 0.9800 . ?
C214 H21H 0.9800 . ?
C214 H21I 0.9800 . ?
C221 C222 1.543(16) . ?
C221 H22A 0.9900 . ?
C221 H22B 0.9900 . ?
C222 C223 1.56(2) . ?
C222 H22C 0.9900 . ?
C222 H22D 0.9900 . ?
C223 C224 1.46(2) . ?
C223 H22E 0.9900 . ?
C223 H22F 0.9900 . ?
C224 H22G 0.9800 . ?
C224 H22H 0.9800 . ?
C224 H22I 0.9800 . ?
C231 C232 1.520(18) . ?
C231 H23A 0.9900 . ?
C231 H23B 0.9900 . ?
C232 C233 1.576(17) . ?
C232 H23C 0.9900 . ?
C232 H23D 0.9900 . ?
C233 C234 1.50(2) . ?
C233 H23E 0.9900 . ?
C233 H23F 0.9900 . ?
C234 H23G 0.9800 . ?
C234 H23H 0.9800 . ?
C234 H23I 0.9800 . ?
C241 C242 1.465(17) . ?
C241 H24A 0.9900 . ?
C241 H24B 0.9900 . ?
C242 C243 1.48(2) . ?
C242 H24C 0.9900 . ?
C242 H24D 0.9900 . ?
C243 C244 1.54(2) . ?
C243 H24E 0.9900 . ?
C243 H24F 0.9900 . ?
C244 H24G 0.9800 . ?
C244 H24H 0.9800 . ?
C244 H24I 0.9800 . ?
N3 C311 1.506(15) . ?
N3 C331 1.522(14) . ?
N3 C321 1.523(16) . ?
N3 C341 1.539(14) . ?
C311 C312 1.544(18) . ?
C311 H31A 0.9900 . ?
C311 H31B 0.9900 . ?
C312 C313 1.51(2) . ?
C312 H31C 0.9900 . ?
C312 H31D 0.9900 . ?
C313 C314 1.52(2) . ?
C313 H31E 0.9900 . ?
C313 H31F 0.9900 . ?
C314 H31G 0.9800 . ?
C314 H31H 0.9800 . ?
C314 H31I 0.9800 . ?
C321 C322 1.526(16) . ?
C321 H32A 0.9900 . ?
C321 H32B 0.9900 . ?
C322 C323 1.48(2) . ?
C322 H32C 0.9900 . ?
C322 H32D 0.9900 . ?
C323 C324 1.47(2) . ?
C323 H32E 0.9900 . ?
C323 H32F 0.9900 . ?
C324 H32G 0.9800 . ?
C324 H32H 0.9800 . ?
C324 H32I 0.9800 . ?
C331 C332 1.527(19) . ?
C331 H33A 0.9900 . ?
C331 H33B 0.9900 . ?
C332 C333 1.45(2) . ?
C332 H33C 0.9900 . ?
C332 H33D 0.9900 . ?
C333 C334 1.518(10) . ?
C333 H33E 0.9900 . ?
C333 H33F 0.9900 . ?
C334 H33G 0.9800 . ?
C334 H33H 0.9800 . ?
C334 H33I 0.9800 . ?
C341 C342 1.546(18) . ?
C341 H34A 0.9900 . ?
C341 H34B 0.9900 . ?
C342 C343 1.548(16) . ?
C342 H34C 0.9900 . ?
C342 H34D 0.9900 . ?
C343 C344 1.46(2) . ?
C343 H34E 0.9900 . ?
C343 H34F 0.9900 . ?
C344 H34G 0.9800 . ?
C344 H34H 0.9800 . ?
C344 H34I 0.9800 . ?

loop_
_geom_torsion_atom_site_label_1
_geom_torsion_atom_site_label_2
_geom_torsion_atom_site_label_3
_geom_torsion_atom_site_label_4
_geom_torsion
_geom_torsion_site_symmetry_1
_geom_torsion_site_symmetry_2
_geom_torsion_site_symmetry_3
_geom_torsion_site_symmetry_4
_geom_torsion_publ_flag
O3 V1 O1 Mo2 170.2(3) . . . . ?
O2 V1 O1 Mo2 46.4(4) . . . . ?
O4 V1 O1 Mo2 -71.6(4) . . . . ?
O3 V1 O1 Mo1 -63.9(4) . . . . ?
O2 V1 O1 Mo1 172.3(3) . . . . ?
O4 V1 O1 Mo1 54.3(4) . . . . ?
O3 V1 O2 Mo4 47.7(4) . . . . ?
O1 V1 O2 Mo4 171.5(3) . . . . ?
O4 V1 O2 Mo4 -70.5(4) . . . . ?
O3 V1 O2 Mo3 172.7(3) . . . . ?
O1 V1 O2 Mo3 -63.6(4) . . . . ?
O4 V1 O2 Mo3 54.5(4) . . . . ?
O1 V1 O3 Mo6 47.5(4) . . . . ?
O2 V1 O3 Mo6 171.7(3) . . . . ?
O4 V1 O3 Mo6 -70.4(4) . . . . ?
O1 V1 O3 Mo5 172.6(3) . . . . ?
O2 V1 O3 Mo5 -63.2(4) . . . . ?
O4 V1 O3 Mo5 54.7(4) . . . . ?
O3 V1 O4 Mo8Y -72.6(5) . . . . ?
O1 V1 O4 Mo8Y 167.6(4) . . . . ?
O2 V1 O4 Mo8Y 47.2(5) . . . . ?
O3 V1 O4 Mo7X 130.6(3) . . . . ?
O1 V1 O4 Mo7X 10.9(4) . . . . ?
O2 V1 O4 Mo7X -109.5(4) . . . . ?
O3 V1 O4 Mo8X -107.8(3) . . . . ?
O1 V1 O4 Mo8X 132.5(3) . . . . ?
O2 V1 O4 Mo8X 12.1(4) . . . . ?
O3 V1 O4 Mo9X 9.3(4) . . . . ?
O1 V1 O4 Mo9X -110.5(3) . . . . ?
O2 V1 O4 Mo9X 129.1(3) . . . . ?
O3 V1 O4 Mo7Y 165.8(3) . . . . ?
O1 V1 O4 Mo7Y 46.1(4) . . . . ?
O2 V1 O4 Mo7Y -74.3(4) . . . . ?
O3 V1 O4 Mo9Y 54.9(4) . . . . ?
O1 V1 O4 Mo9Y -64.9(4) . . . . ?
O2 V1 O4 Mo9Y 174.7(3) . . . . ?
O25 Mo3 O9 Mo2 141.8(11) . . . . ?
O16 Mo3 O9 Mo2 34.4(11) . . . . ?
O10 Mo3 O9 Mo2 -77.6(13) . . . . ?
N3A Mo3 O9 Mo2 -130.8(11) . . . . ?
O2 Mo3 O9 Mo2 -52.1(11) . . . . ?
O27 Mo5 O11 Mo4 138.4(11) . . . . ?
O18 Mo5 O11 Mo4 31.8(11) . . . . ?
O12 Mo5 O11 Mo4 -81.7(12) . . . . ?
N5A Mo5 O11 Mo4 -134.5(11) . . . . ?
O3 Mo5 O11 Mo4 -55.8(11) . . . . ?
O23 Mo1 O13 Mo6 143.8(13) . . . . ?
O14 Mo1 O13 Mo6 37.3(13) . . . . ?
O8 Mo1 O13 Mo6 -73.4(15) . . . . ?
N1A Mo1 O13 Mo6 -127.3(13) . . . . ?
O1 Mo1 O13 Mo6 -49.1(13) . . . . ?
O23 Mo1 O14 Mo7X 144.0(5) . . . . ?
O13 Mo1 O14 Mo7X -110.0(5) . . . . ?
O8 Mo1 O14 Mo7X 42.6(5) . . . . ?
N1A Mo1 O14 Mo7X -18.1(15) . . . . ?
O1 Mo1 O14 Mo7X -28.9(5) . . . . ?
O23 Mo1 O14 Mo9Y -106.7(5) . . . . ?
O13 Mo1 O14 Mo9Y -0.8(5) . . . . ?
O8 Mo1 O14 Mo9Y 151.8(4) . . . . ?
N1A Mo1 O14 Mo9Y 91.1(12) . . . . ?
O1 Mo1 O14 Mo9Y 80.3(4) . . . . ?
O25 Mo3 O16 Mo8X 142.2(6) . . . . ?
O9 Mo3 O16 Mo8X -111.3(6) . . . . ?
O10 Mo3 O16 Mo8X 42.1(6) . . . . ?
N3A Mo3 O16 Mo8X -10.7(16) . . . . ?
O2 Mo3 O16 Mo8X -29.8(6) . . . . ?
O25 Mo3 O16 Mo7Y -110.1(4) . . . . ?
O9 Mo3 O16 Mo7Y -3.5(5) . . . . ?
O10 Mo3 O16 Mo7Y 149.9(4) . . . . ?
N3A Mo3 O16 Mo7Y 97.1(12) . . . . ?
O2 Mo3 O16 Mo7Y 77.9(4) . . . . ?
O27 Mo5 O18 Mo9X 140.8(6) . . . . ?
O11 Mo5 O18 Mo9X -113.1(6) . . . . ?
O12 Mo5 O18 Mo9X 40.3(6) . . . . ?
N5A Mo5 O18 Mo9X -17.9(18) . . . . ?
O3 Mo5 O18 Mo9X -31.5(6) . . . . ?
O27 Mo5 O18 Mo8Y -117.9(5) . . . . ?
O11 Mo5 O18 Mo8Y -11.9(5) . . . . ?
O12 Mo5 O18 Mo8Y 141.5(4) . . . . ?
N5A Mo5 O18 Mo8Y 83.3(14) . . . . ?
O3 Mo5 O18 Mo8Y 69.7(4) . . . . ?
Mo2 O15 Mo7X O29X 128.1(7) . . . . ?
Mo2 O15 Mo7X O20X -124.8(6) . . . . ?
Mo2 O15 Mo7X O21X -11.0(10) . . . . ?
Mo2 O15 Mo7X O14 30.9(6) . . . . ?
Mo2 O15 Mo7X O4 -50.5(6) . . . . ?
Mo4 O17 Mo8X O30X 113.1(6) . . . . ?
Mo4 O17 Mo8X O22X -139.1(6) . . . . ?
Mo4 O17 Mo8X O20X -36.1(10) . . . . ?
Mo4 O17 Mo8X O16 15.0(6) . . . . ?
Mo4 O17 Mo8X O4 -65.1(6) . . . . ?
Mo6 O19 Mo9X O31X 116.6(7) . . . . ?
Mo6 O19 Mo9X O21X -137.3(6) . . . . ?
Mo6 O19 Mo9X O22X -33.6(10) . . . . ?
Mo6 O19 Mo9X O18 16.9(6) . . . . ?
Mo6 O19 Mo9X O4 -64.7(6) . . . . ?
O29X Mo7X O20X Mo8X -167.3(4) . . . . ?
O15 Mo7X O20X Mo8X 83.5(5) . . . . ?
O21X Mo7X O20X Mo8X -70.4(4) . . . . ?
O14 Mo7X O20X Mo8X -20.6(10) . . . . ?
O4 Mo7X O20X Mo8X 0.3(4) . . . . ?
O31X Mo9X O21X Mo7X -166.9(5) . . . . ?
O19 Mo9X O21X Mo7X 85.5(5) . . . . ?
O22X Mo9X O21X Mo7X -67.0(6) . . . . ?
O18 Mo9X O21X Mo7X -16.3(11) . . . . ?
O4 Mo9X O21X Mo7X 2.3(4) . . . . ?
O30X Mo8X O22X Mo9X -164.9(5) . . . . ?
O17 Mo8X O22X Mo9X 85.9(5) . . . . ?
O20X Mo8X O22X Mo9X -69.2(5) . . . . ?
O16 Mo8X O22X Mo9X -12.6(10) . . . . ?
O4 Mo8X O22X Mo9X 1.6(4) . . . . ?
Mo2 O15 Mo7Y O29Y -113.7(15) . . . . ?
Mo2 O15 Mo7Y O20Y 137.2(7) . . . . ?
Mo2 O15 Mo7Y O21Y 36(3) . . . . ?
Mo2 O15 Mo7Y O4 60.5(8) . . . . ?
Mo2 O15 Mo7Y O16 -11.5(8) . . . . ?
Mo4 O17 Mo8Y O30Y -137.0(17) . . . . ?
Mo4 O17 Mo8Y O21Y 119.5(15) . . . . ?
Mo4 O17 Mo8Y O22Y 1(3) . . . . ?
Mo4 O17 Mo8Y O4 39.8(9) . . . . ?
Mo4 O17 Mo8Y O18 -37.2(9) . . . . ?
Mo6 O19 Mo9Y O31Y -115.4(15) . . . . ?
Mo6 O19 Mo9Y O22Y 143.8(14) . . . . ?
Mo6 O19 Mo9Y O20Y 56(3) . . . . ?
Mo6 O19 Mo9Y O14 -3.9(8) . . . . ?
Mo6 O19 Mo9Y O4 72.6(6) . . . . ?
O29Y Mo7Y O20Y Mo9Y 174(2) . . . . ?
O15 Mo7Y O20Y Mo9Y -83(2) . . . . ?
O21Y Mo7Y O20Y Mo9Y 73(2) . . . . ?
O4 Mo7Y O20Y Mo9Y 2.6(18) . . . . ?
O16 Mo7Y O20Y Mo9Y 30(4) . . . . ?
O30Y Mo8Y O21Y Mo7Y 167(2) . . . . ?
O17 Mo8Y O21Y Mo7Y -84(2) . . . . ?
O22Y Mo8Y O21Y Mo7Y 73(2) . . . . ?
O4 Mo8Y O21Y Mo7Y 2.8(18) . . . . ?
O18 Mo8Y O21Y Mo7Y 44(4) . . . . ?
O31Y Mo9Y O22Y Mo8Y 170(3) . . . . ?
O19 Mo9Y O22Y Mo8Y -81(2) . . . . ?
O20Y Mo9Y O22Y Mo8Y 74(2) . . . . ?
O14 Mo9Y O22Y Mo8Y 39(4) . . . . ?
O4 Mo9Y O22Y Mo8Y 0.5(19) . . . . ?
C3A N1A C1A C2A 0.8(14) . . . . ?
Mo1 N1A C1A C2A -174.2(8) . . . . ?
N1A C1A C2A N2A 0.4(15) . . . . ?
C3A N2A C2A C1A -1.5(14) . . . . ?
C10A N2A C2A C1A -178.7(11) . . . . ?
C1A N1A C3A N2A -1.7(11) . . . . ?
Mo1 N1A C3A N2A 173.3(6) . . . . ?
C2A N2A C3A N1A 2.0(12) . . . . ?
C10A N2A C3A N1A 179.3(9) . . . . ?
C6A N3A C4A C5A 1.8(12) . . . . ?
Mo3 N3A C4A C5A -171.2(7) . . . . ?
N3A C4A C5A N4A -2.0(13) . . . . ?
C6A N4A C5A C4A 1.5(14) . . . . ?
C11A N4A C5A C4A -178.7(13) . . . . ?
C4A N3A C6A N4A -0.8(12) . . . . ?
Mo3 N3A C6A N4A 172.1(7) . . . . ?
C5A N4A C6A N3A -0.4(14) . . . . ?
C11A N4A C6A N3A 179.9(12) . . . . ?
C9A N5A C7A C8A 2.7(13) . . . . ?
Mo5 N5A C7A C8A -171.8(8) . . . . ?
C9A N6A C8A C7A 0.1(14) . . . . ?
C12A N6A C8A C7A 179.7(11) . . . . ?
N5A C7A C8A N6A -1.6(15) . . . . ?
C7A N5A C9A N6A -2.7(12) . . . . ?
Mo5 N5A C9A N6A 171.5(6) . . . . ?
C8A N6A C9A N5A 1.7(12) . . . . ?
C12A N6A C9A N5A -177.9(10) . . . . ?
C2A N2A C10A C13A -133.2(12) . . . . ?
C3A N2A C10A C13A 50.1(15) . . . . ?
C6A N4A C11A C15A 53.3(19) . . . . ?
C5A N4A C11A C15A -126.4(13) . . . . ?
C8A N6A C12A C17A -119.9(14) . . . . ?
C9A N6A C12A C17A 59.7(16) . . . . ?
N2A C10A C13A C18A -107.0(11) . . . . ?
N2A C10A C13A C14A 72.3(13) . . . . ?
C18A C13A C14A C15A 1.3(15) . . . . ?
C10A C13A C14A C15A -178.0(9) . . . . ?
C13A C14A C15A C16A -2.2(15) . . . . ?
C13A C14A C15A C11A 178.1(9) . . . . ?
N4A C11A C15A C16A 70.8(15) . . . . ?
N4A C11A C15A C14A -109.6(13) . . . . ?
C14A C15A C16A C17A -0.8(17) . . . . ?
C11A C15A C16A C17A 178.9(11) . . . . ?
C15A C16A C17A C18A 4.6(18) . . . . ?
C15A C16A C17A C12A 179.0(10) . . . . ?
N6A C12A C17A C16A -110.0(15) . . . . ?
N6A C12A C17A C18A 64.3(14) . . . . ?
C14A C13A C18A C17A 2.6(15) . . . . ?
C10A C13A C18A C17A -178.1(9) . . . . ?
C16A C17A C18A C13A -5.3(16) . . . . ?
C12A C17A C18A C13A -180.0(9) . . . . ?
C131 N1 C111 C112 -55.3(12) . . . . ?
C121 N1 C111 C112 -175.7(10) . . . . ?
C141 N1 C111 C112 63.7(12) . . . . ?
N1 C111 C112 C113 -169.9(10) . . . . ?
C111 C112 C113 C114 -178.8(11) . . . . ?
C131 N1 C121 C122 61.7(14) . . . . ?
C111 N1 C121 C122 -177.3(11) . . . . ?
C141 N1 C121 C122 -58.1(15) . . . . ?
N1 C121 C122 C123 -169.4(13) . . . . ?
C121 C122 C123 C124 -170.9(16) . . . . ?
C111 N1 C131 C132 -55.5(12) . . . . ?
C121 N1 C131 C132 62.5(12) . . . . ?
C141 N1 C131 C132 -175.4(11) . . . . ?
N1 C131 C132 C133 179.5(11) . . . . ?
C131 C132 C133 C134 -172.8(13) . . . . ?
C131 N1 C141 C142 173.6(13) . . . . ?
C111 N1 C141 C142 52.4(17) . . . . ?
C121 N1 C141 C142 -65.0(17) . . . . ?
N1 C141 C142 C143 -164.6(15) . . . . ?
C141 C142 C143 C144 -177.4(17) . . . . ?
C231 N2 C211 C212 176.7(11) . . . . ?
C221 N2 C211 C212 54.1(14) . . . . ?
C241 N2 C211 C212 -64.0(14) . . . . ?
N2 C211 C212 C213 168.7(13) . . . . ?
C211 C212 C213 C214 178.1(15) . . . . ?
C231 N2 C221 C222 -59.2(15) . . . . ?
C211 N2 C221 C222 61.1(14) . . . . ?
C241 N2 C221 C222 -179.2(12) . . . . ?
N2 C221 C222 C223 162.3(12) . . . . ?
C221 C222 C223 C224 -173.2(14) . . . . ?
C221 N2 C231 C232 -47.1(15) . . . . ?
C211 N2 C231 C232 -169.5(11) . . . . ?
C241 N2 C231 C232 71.2(13) . . . . ?
N2 C231 C232 C233 -169.0(10) . . . . ?
C231 C232 C233 C234 -168.3(12) . . . . ?
C231 N2 C241 C242 68.0(17) . . . . ?
C221 N2 C241 C242 -171.0(14) . . . . ?
C211 N2 C241 C242 -50.2(18) . . . . ?
N2 C241 C242 C243 -166.9(15) . . . . ?
C241 C242 C243 C244 -160.3(16) . . . . ?
C331 N3 C311 C312 -175.1(12) . . . . ?
C321 N3 C311 C312 62.5(13) . . . . ?
C341 N3 C311 C312 -54.0(14) . . . . ?
N3 C311 C312 C313 167.1(11) . . . . ?
C311 C312 C313 C314 -170.1(13) . . . . ?
C311 N3 C321 C322 58.8(13) . . . . ?
C331 N3 C321 C322 -59.5(13) . . . . ?
C341 N3 C321 C322 178.8(11) . . . . ?
N3 C321 C322 C323 171.5(12) . . . . ?
C321 C322 C323 C324 -179.3(13) . . . . ?
C311 N3 C331 C332 -170.7(12) . . . . ?
C321 N3 C331 C332 -50.8(14) . . . . ?
C341 N3 C331 C332 67.9(15) . . . . ?
N3 C331 C332 C333 -162.0(13) . . . . ?
C331 C332 C333 C334 83(2) . . . . ?
C311 N3 C341 C342 -53.4(13) . . . . ?
C331 N3 C341 C342 65.1(14) . . . . ?
C321 N3 C341 C342 -171.9(10) . . . . ?
N3 C341 C342 C343 -172.7(10) . . . . ?
C341 C342 C343 C344 68.2(16) . . . . ?
